data_7219972
loop_
_publ_author_name
'Amayuelas, Eder'
'Fidalgo-Marijuan, Arkaitz'
'Barandika, Gotzone'
'Baz\'an, Bego\~na'
'Urtiaga, Miren-Karmele'
'Arriortua, Mar\'ia Isabel'

_publ_section_title
;
 Mother structures related to the hexagonal and cubic close packing in
 Cu24clusters: solvent-influenced derivatives
;
_journal_issue 17
_journal_name_full CrystEngComm
_journal_page_first 3297
_journal_paper_doi 10.1039/C5CE00251F
_journal_volume 17
_journal_year 2015
_chemical_formula_moiety
'C238.78 H96 Cu24 N15.6 O119.5, 14.2(O), 8(C3 N O), 2(C3 N O0.5), 2(C2.4 N O),8(C3 H7 N O), 20(H2 O), 274(H)'
_chemical_formula_sum 'C297.58 H466 Cu24 N35.6 O172.7'
_chemical_formula_weight 8830.49
_space_group_crystal_system triclinic
_space_group_IT_number 2
_space_group_name_Hall '-P 1'
_space_group_name_H-M_alt 'P -1'
_symmetry_space_group_name_Hall '-P 1'
_symmetry_space_group_name_H-M 'P -1'
_atom_sites_solution_hydrogens geom
_atom_sites_solution_primary direct
_atom_sites_solution_secondary difmap
_audit_conform_dict_location ftp://ftp.iucr.org/pub/cif_core.dic
_audit_conform_dict_name cif_core.dic
_audit_conform_dict_version 2.4
_audit_creation_date 2015-03-17T11:19:56-00:00
_audit_creation_method 'WinGX routine CIF_UPDATE'
_audit_update_record
;
2015-03-17 deposited with the CCDC.
2015-03-20 downloaded from the CCDC.
;
_cell_angle_alpha 118.4360(10)
_cell_angle_beta 111.9690(10)
_cell_angle_gamma 94.2290(10)
_cell_formula_units_Z 1
_cell_length_a 24.4797(3)
_cell_length_b 24.5938(3)
_cell_length_c 25.2374(3)
_cell_measurement_reflns_used 67521
_cell_measurement_temperature 100(2)
_cell_measurement_theta_max 76.2562
_cell_measurement_theta_min 2.465
_cell_measurement_wavelength 1.54184
_cell_volume 11784.9(3)
_computing_cell_refinement
;
        CrysAlisPro, Agilent Technologies,
        Version 1.171.35.11 (release 16-05-2011 CrysAlis171 .NET)
        (compiled May 16 2011,17:55:39)
;
_computing_data_collection
;
        CrysAlisPro, Agilent Technologies,
        Version 1.171.35.11 (release 16-05-2011 CrysAlis171 .NET)
        (compiled May 16 2011,17:55:39)
;
_computing_data_reduction
;
        CrysAlisPro, Agilent Technologies,
        Version 1.171.35.11 (release 16-05-2011 CrysAlis171 .NET)
        (compiled May 16 2011,17:55:39)
;
_computing_molecular_graphics 'Olex2 (Dolomanov et al., 2009)'
_computing_publication_material 'Olex2 (Dolomanov et al., 2009)'
_computing_structure_refinement 'ShelXH-1997 (Sheldrick, 2008)'
_computing_structure_solution 'SHELXS-97 (Sheldrick, 1990)'
_diffrn_ambient_temperature 100.15
_diffrn_detector_area_resol_mean 5.2012
_diffrn_measured_fraction_theta_full 0.942
_diffrn_measured_fraction_theta_max 0.942
_diffrn_measurement_device_type 'SuperNova, Single source at offset), Atlas'
_diffrn_measurement_method '\w scans'
_diffrn_orient_matrix_UB_11 0.0598149
_diffrn_orient_matrix_UB_12 0.0039189
_diffrn_orient_matrix_UB_13 -0.006996
_diffrn_orient_matrix_UB_21 0.0353566
_diffrn_orient_matrix_UB_22 0.0603221
_diffrn_orient_matrix_UB_23 0.073352
_diffrn_orient_matrix_UB_31 0.0162075
_diffrn_orient_matrix_UB_32 -0.0442195
_diffrn_orient_matrix_UB_33 0.0270339
_diffrn_radiation_monochromator graphite
_diffrn_radiation_type CuK\a
_diffrn_radiation_wavelength 1.54184
_diffrn_reflns_av_R_equivalents 0.0441
_diffrn_reflns_av_unetI/netI 0.1172
_diffrn_reflns_limit_h_max 29
_diffrn_reflns_limit_h_min -29
_diffrn_reflns_limit_k_max 28
_diffrn_reflns_limit_k_min -27
_diffrn_reflns_limit_l_max 28
_diffrn_reflns_limit_l_min -30
_diffrn_reflns_number 155317
_diffrn_reflns_theta_full 69
_diffrn_reflns_theta_max 69
_diffrn_reflns_theta_min 2.47
_diffrn_source 'fine-focus sealed tube'
_exptl_absorpt_coefficient_mu 1.737
_exptl_absorpt_correction_T_max 0.878
_exptl_absorpt_correction_T_min 0.703
_exptl_absorpt_correction_type analytical
_exptl_absorpt_process_details
;
        CrysAlisPro, Agilent Technologies,
        Version 1.171.35.11 (release 16-05-2011 CrysAlis171 .NET)
        (compiled May 16 2011,17:55:39)
Analytical numeric absorption correction using a multifaceted crystal
                        model based on expressions derived by R.C. Clark & J.S.
        (Clark, R. C. & Reid, J. S. (1995). Acta Cryst. A51, 887-897)
;
_exptl_crystal_colour blue
_exptl_crystal_density_diffrn 1.072
_exptl_crystal_density_meas 1.346(5)
_exptl_crystal_density_method Flotation
_exptl_crystal_description prism
_exptl_crystal_F_000 3784
_exptl_crystal_size_max 0.2659
_exptl_crystal_size_mid 0.2085
_exptl_crystal_size_min 0.0827
_platon_squeeze_details
;
;
_refine_diff_density_max 2.095
_refine_diff_density_min -1.899
_refine_diff_density_rms 0.143
_refine_ls_extinction_method none
_refine_ls_goodness_of_fit_ref 1.087
_refine_ls_hydrogen_treatment constr
_refine_ls_matrix_type full
_refine_ls_number_parameters 2154
_refine_ls_number_reflns 41318
_refine_ls_number_restraints 47
_refine_ls_restrained_S_all 1.089
_refine_ls_R_factor_all 0.0975
_refine_ls_R_factor_gt 0.0859
_refine_ls_shift/su_max 0.118
_refine_ls_shift/su_mean 0.005
_refine_ls_structure_factor_coef Fsqd
_refine_ls_weighting_details 'calc w=1/[\s^2^(Fo^2^)+(0.1929P)^2^+10.3643P] where P=(Fo^2^+2Fc^2^)/3'
_refine_ls_weighting_scheme calc
_refine_ls_wR_factor_gt 0.2564
_refine_ls_wR_factor_ref 0.2744
_reflns_number_gt 33108
_reflns_number_total 41318
_reflns_threshold_expression >2sigma(I)
_cod_data_source_file c5ce00251f2.cif
_cod_data_source_block ea464
_cod_depositor_comments 'Adding full bibliography for 7219972.cif.'
_cod_original_cell_volume 11784.9(2)
_cod_original_formula_sum 'C297.58 H466 Cu24 N35.60 O172.70'
_cod_database_code 7219972

loop_
_symmetry_equiv_pos_as_xyz
'x, y, z'
'-x, -y, -z'

loop_
_atom_site_label
_atom_site_type_symbol
_atom_site_fract_x
_atom_site_fract_y
_atom_site_fract_z
_atom_site_U_iso_or_equiv
_atom_site_adp_type
_atom_site_occupancy
_atom_site_calc_flag
_atom_site_disorder_assembly
_atom_site_disorder_group
C1 C 0.4574(2) 0.0455(2) -0.1777(2) 0.0374(9) Uani 1 d A .
C2 C 0.3895(2) 0.0135(2) -0.2231(3) 0.0435(11) Uani 1 d . .
C3 C 0.3637(3) -0.0528(3) -0.2510(4) 0.0705(19) Uani 1 d . .
H3 H 0.3888 -0.0768 -0.2392 0.085 Uiso 1 calc . .
C4 C 0.3002(3) -0.0828(4) -0.2967(6) 0.098(3) Uani 1 d . .
H4 H 0.2826 -0.1281 -0.3178 0.117 Uiso 1 calc . .
C5 C 0.2629(3) -0.0468(3) -0.3114(5) 0.075(2) Uani 1 d . .
H5 H 0.2198 -0.0674 -0.3415 0.09 Uiso 1 calc . .
C6 C 0.2885(2) 0.0190(2) -0.2821(3) 0.0471(11) Uani 1 d . .
C7 C 0.3516(2) 0.0494(2) -0.2377(3) 0.0398(10) Uani 1 d . .
H7 H 0.3689 0.0946 -0.2173 0.048 Uiso 1 calc . .
C8 C 0.2486(2) 0.0571(2) -0.3011(3) 0.0447(11) Uani 1 d . .
C9 C 0.6855(3) 0.1573(2) -0.0144(2) 0.0458(11) Uani 1 d A .
C10 C 0.7505(3) 0.1908(3) 0.0424(3) 0.0564(14) Uani 1 d . .
C11 C 0.7873(4) 0.1548(4) 0.0589(5) 0.098(3) Uani 1 d . .
H11 H 0.7724 0.1087 0.0324 0.118 Uiso 1 calc . .
C12 C 0.8461(4) 0.1878(4) 0.1150(6) 0.130(5) Uani 1 d . .
H12 H 0.8718 0.164 0.1263 0.156 Uiso 1 calc . .
C13 C 0.8672(4) 0.2552(4) 0.1543(5) 0.101(3) Uani 1 d . .
H13 H 0.9074 0.2771 0.1924 0.121 Uiso 1 calc . .
C14 C 0.8308(3) 0.2906(3) 0.1389(3) 0.0637(17) Uani 1 d . .
C15 C 0.7725(3) 0.2587(3) 0.0833(3) 0.0497(12) Uani 1 d . .
H15 H 0.7471 0.2831 0.0727 0.06 Uiso 1 calc . .
C16 C 0.8528(3) 0.3635(3) 0.1826(3) 0.0555(14) Uani 1 d S .
C17 C 0.4154(2) 0.9155(2) 0.1993(2) 0.0323(9) Uani 1 d . .
C18 C 0.4176(2) 0.9302(2) 0.2653(2) 0.0328(9) Uani 1 d . .
C19 C 0.4095(2) 0.9882(2) 0.3070(2) 0.0361(9) Uani 1 d . .
H19 H 0.3998 1.0169 0.2924 0.043 Uiso 1 calc . .
C20 C 0.4158(3) 1.0037(2) 0.3700(3) 0.0450(12) Uani 1 d . .
H20 H 0.4105 1.0432 0.3985 0.054 Uiso 1 calc . .
C21 C 0.4298(2) 0.9619(2) 0.3912(2) 0.0395(10) Uani 1 d . .
H21 H 0.4342 0.9728 0.4344 0.047 Uiso 1 calc . .
C22 C 0.4376(2) 0.9035(2) 0.3493(2) 0.0347(9) Uani 1 d . .
C23 C 0.4305(2) 0.88799(19) 0.2860(2) 0.0326(9) Uani 1 d . .
H23 H 0.4346 0.8479 0.2568 0.039 Uiso 1 calc . .
C24 C 0.4539(2) 0.8578(2) 0.3712(2) 0.0354(9) Uani 1 d . .
C25 C 0.5557(3) 0.1208(2) 0.0007(2) 0.0435(12) Uani 1 d A .
C26 C 0.5464(3) 0.1304(2) 0.0597(2) 0.0406(11) Uani 1 d . .
C27 C 0.5450(3) 0.0818(2) 0.0722(3) 0.0543(14) Uani 1 d . .
H27 H 0.5489 0.0418 0.0426 0.065 Uiso 1 calc . .
C28 C 0.5382(3) 0.0903(3) 0.1268(3) 0.0581(15) Uani 1 d . .
H28 H 0.5362 0.0559 0.1342 0.07 Uiso 1 calc . .
C29 C 0.5342(3) 0.1493(2) 0.1711(3) 0.0491(13) Uani 1 d . .
H29 H 0.5303 0.1556 0.2096 0.059 Uiso 1 calc . .
C30 C 0.5357(2) 0.1992(2) 0.1598(2) 0.0390(10) Uani 1 d . .
C31 C 0.5406(2) 0.1892(2) 0.1028(2) 0.0367(9) Uani 1 d . .
H31 H 0.5399 0.2223 0.0934 0.044 Uiso 1 calc . .
C32 C 0.5332(2) 0.2632(2) 0.2089(2) 0.0367(10) Uani 1 d D .
C33 C 0.8820(2) 0.8199(2) 0.3755(2) 0.0424(11) Uani 1 d U .
C34 C 0.9209(2) 0.7826(2) 0.3977(3) 0.0467(11) Uani 1 d . .
C35 C 0.9779(3) 0.8145(3) 0.4558(3) 0.0596(15) Uani 1 d . .
H35 H 0.9923 0.8607 0.4831 0.072 Uiso 1 calc . .
C36 C 1.0134(3) 0.7803(3) 0.4740(4) 0.0704(18) Uani 1 d . .
H36 H 1.0519 0.8026 0.5145 0.084 Uiso 1 calc . .
C37 C 0.9934(3) 0.7126(3) 0.4333(4) 0.0652(16) Uani 1 d . .
H37 H 1.0188 0.6887 0.4451 0.078 Uiso 1 calc . .
C38 C 0.9362(2) 0.6802(2) 0.3754(3) 0.0476(11) Uani 1 d . .
C39 C 0.8998(2) 0.7144(2) 0.3572(3) 0.0456(11) Uani 1 d . .
H39 H 0.8607 0.6921 0.3175 0.055 Uiso 1 calc . .
C40 C 0.9150(2) 0.6067(2) 0.3303(3) 0.0479(12) Uani 1 d S .
C41 C 0.7729(2) 0.8999(2) 0.4178(3) 0.0452(11) Uani 1 d U .
C42 C 0.7451(2) 0.9121(2) 0.4655(3) 0.0492(12) Uani 1 d . .
C43 C 0.7766(3) 0.9651(3) 0.5329(3) 0.073(2) Uani 1 d . .
H43 H 0.8159 0.9929 0.5492 0.088 Uiso 1 calc . .
C44 C 0.7506(4) 0.9771(4) 0.5760(4) 0.085(2) Uani 1 d . .
H44 H 0.7723 1.0127 0.6221 0.102 Uiso 1 calc . .
C45 C 0.6925(3) 0.9369(3) 0.5512(3) 0.0718(19) Uani 1 d . .
H45 H 0.6747 0.9451 0.5808 0.086 Uiso 1 calc . .
C46 C 0.6602(3) 0.8847(3) 0.4839(3) 0.0485(12) Uani 1 d . .
C47 C 0.6874(2) 0.8714(2) 0.4413(3) 0.0444(11) Uani 1 d . .
H47 H 0.6665 0.8346 0.3958 0.053 Uiso 1 calc . .
C48 C 0.5965(2) 0.8432(2) 0.4563(2) 0.0420(11) Uani 1 d . .
C49 C 0.1356(2) 0.1317(2) -0.2608(3) 0.0429(11) Uani 1 d . .
C50 C 0.1083(2) 0.1426(2) -0.2135(3) 0.0478(11) Uani 1 d . .
C51 C 0.0602(3) 0.0938(3) -0.2306(3) 0.0680(17) Uani 1 d . .
H51 H 0.0454 0.0525 -0.2718 0.082 Uiso 1 calc . .
C52 C 0.0338(4) 0.1043(4) -0.1887(4) 0.090(3) Uani 1 d . .
H52 H 0.0016 0.0702 -0.2003 0.108 Uiso 1 calc . .
C53 C 0.0548(3) 0.1667(3) -0.1276(3) 0.0695(18) Uani 1 d . .
H53 H 0.0361 0.175 -0.0987 0.083 Uiso 1 calc . .
C54 C 0.1029(2) 0.2150(3) -0.1110(3) 0.0490(12) Uani 1 d . .
C55 C 0.1308(2) 0.2028(2) -0.1532(3) 0.0446(11) Uani 1 d . .
H55 H 0.1648 0.2356 -0.1406 0.053 Uiso 1 calc . .
C56 C 0.1245(2) 0.2818(3) -0.0482(2) 0.0453(11) Uani 1 d . .
C57 C 0.8394(2) 0.4704(3) 0.3257(3) 0.0595(15) Uani 1 d S .
C58 C 0.8125(3) 0.4585(3) 0.3647(3) 0.0605(15) Uani 1 d . .
C59 C 0.8492(3) 0.4608(5) 0.4232(4) 0.084(2) Uani 1 d . .
H59 H 0.8928 0.4722 0.4399 0.101 Uiso 1 calc . .
C60 C 0.8241(4) 0.4471(6) 0.4581(5) 0.098(3) Uani 1 d . .
H60 H 0.8501 0.4487 0.4981 0.117 Uiso 1 calc . .
C61 C 0.7602(3) 0.4310(5) 0.4336(4) 0.080(2) Uani 1 d . .
H61 H 0.7422 0.4214 0.4568 0.096 Uiso 1 calc . .
C62 C 0.7227(3) 0.4289(3) 0.3750(3) 0.0545(13) Uani 1 d . .
C63 C 0.7487(3) 0.4436(3) 0.3412(3) 0.0517(12) Uani 1 d . .
H63 H 0.723 0.4434 0.302 0.062 Uiso 1 calc . .
C64 C 0.6534(2) 0.4084(3) 0.3466(3) 0.0455(11) Uani 1 d D .
C65 C 0.9209(2) 0.4998(3) 0.1816(3) 0.0473(12) Uani 1 d S .
C66 C 0.9458(2) 0.5135(2) 0.1412(2) 0.0475(12) Uani 1 d . .
C67 C 1.0050(3) 0.5119(3) 0.1505(3) 0.0582(15) Uani 1 d . .
H67 H 1.0289 0.4999 0.1802 0.07 Uiso 1 calc . .
C68 C 1.0296(3) 0.5279(4) 0.1163(3) 0.072(2) Uani 1 d . .
H68 H 1.07 0.5262 0.122 0.087 Uiso 1 calc . .
C69 C 0.9944(3) 0.5464(4) 0.0734(3) 0.0606(16) Uani 1 d . .
H69 H 1.0114 0.5592 0.0513 0.073 Uiso 1 calc . .
C70 C 0.9341(2) 0.5463(3) 0.0628(2) 0.0471(12) Uani 1 d . .
C71 C 0.9101(2) 0.5294(2) 0.0968(3) 0.0443(11) Uani 1 d . .
H71 H 0.869 0.5287 0.0894 0.053 Uiso 1 calc . .
C72 C 0.8977(2) 0.5674(3) 0.0176(2) 0.0432(11) Uani 1 d . .
C73 C 0.5414(2) 0.4822(2) 0.3868(2) 0.0384(10) Uani 1 d D .
C74 C 0.5401(2) 0.5485(2) 0.4357(2) 0.0353(9) Uani 1 d . .
C75 C 0.5448(2) 0.5636(2) 0.4981(2) 0.0379(9) Uani 1 d . .
H75 H 0.5505 0.5332 0.5112 0.045 Uiso 1 calc . .
C76 C 0.5409(2) 0.6235(2) 0.5413(2) 0.0398(10) Uani 1 d . .
H76 H 0.544 0.6339 0.584 0.048 Uiso 1 calc . .
C77 C 0.5325(2) 0.6676(2) 0.5226(2) 0.0353(9) Uani 1 d . .
H77 H 0.5309 0.7088 0.5527 0.042 Uiso 1 calc . .
C78 C 0.52647(19) 0.6519(2) 0.4594(2) 0.0311(8) Uani 1 d . .
C79 C 0.5321(2) 0.5927(2) 0.4166(2) 0.0325(9) Uani 1 d . .
H79 H 0.5305 0.5829 0.3747 0.039 Uiso 1 calc . .
C80 C 0.51381(19) 0.69890(18) 0.4375(2) 0.0294(8) Uani 1 d . .
C81 C 0.4229(2) 0.3392(2) 0.2600(2) 0.0416(11) Uani 1 d D .
C82 C 0.3551(2) 0.3270(3) 0.2390(3) 0.0481(11) Uani 1 d . .
C83 C 0.3279(3) 0.3007(4) 0.2654(4) 0.0676(16) Uani 1 d . .
H83 H 0.3517 0.2877 0.2942 0.081 Uiso 1 calc . .
C84 C 0.2654(4) 0.2941(5) 0.2486(5) 0.091(3) Uani 1 d . .
H84 H 0.2469 0.2779 0.2674 0.109 Uiso 1 calc . .
C85 C 0.2307(3) 0.3108(4) 0.2051(4) 0.078(2) Uani 1 d . .
H85 H 0.188 0.305 0.1932 0.094 Uiso 1 calc . .
C86 C 0.2563(3) 0.3358(3) 0.1785(3) 0.0565(13) Uani 1 d . .
C87 C 0.3190(2) 0.3447(3) 0.1964(2) 0.0466(11) Uani 1 d . .
H87 H 0.3372 0.3631 0.179 0.056 Uiso 1 calc . .
C88 C 0.2193(3) 0.3566(3) 0.1327(3) 0.0527(13) Uani 1 d . .
C89 C 0.1987(2) 0.5068(3) 0.1627(2) 0.0419(11) Uani 1 d . .
C90 C 0.2231(2) 0.5737(3) 0.2260(2) 0.0413(10) Uani 1 d . .
C91 C 0.1874(2) 0.5956(3) 0.2589(3) 0.0544(14) Uani 1 d . .
H91 H 0.1473 0.5685 0.2414 0.065 Uiso 1 calc . .
C92 C 0.2108(2) 0.6576(3) 0.3177(3) 0.0593(15) Uani 1 d . .
H92 H 0.1856 0.6735 0.3389 0.071 Uiso 1 calc . .
C93 C 0.2701(2) 0.6962(3) 0.3455(2) 0.0484(12) Uani 1 d . .
H93 H 0.286 0.7381 0.3863 0.058 Uiso 1 calc . .
C94 C 0.3070(2) 0.6735(2) 0.3133(2) 0.0364(9) Uani 1 d . .
C95 C 0.2822(2) 0.6124(2) 0.2530(2) 0.0384(10) Uani 1 d . .
H95 H 0.3063 0.5971 0.2301 0.046 Uiso 1 calc . .
C96 C 0.3723(2) 0.7129(2) 0.3444(2) 0.0346(9) Uani 1 d . .
Cu1 Cu 0.86286(3) 0.93644(3) 0.38630(3) 0.03937(17) Uani 1 d . .
Cu2 Cu 0.77208(3) 0.82753(3) 0.29008(3) 0.03612(16) Uani 1 d . .
Cu3 Cu 0.48325(3) 0.81649(3) 0.46025(3) 0.03322(16) Uani 1 d . .
Cu4 Cu 0.48660(3) 0.73892(3) 0.34583(3) 0.03214(15) Uani 1 d . .
Cu5 Cu 0.11265(3) 0.37996(4) 0.06460(3) 0.04239(18) Uani 1 d . .
Cu6 Cu 0.20963(3) 0.40909(3) 0.04999(3) 0.03743(17) Uani 1 d . .
Cu7 Cu 0.54399(3) 0.35410(3) 0.34253(3) 0.03583(16) Uani 1 d D .
Cu8 Cu 0.53151(3) 0.39094(3) 0.25716(3) 0.03519(16) Uani 1 d . .
Cu9 Cu 0.93738(3) 0.48505(4) 0.29244(4) 0.04749(19) Uani 1 d . .
Cu10 Cu 0.82768(3) 0.48521(3) 0.21703(4) 0.04410(18) Uani 1 d S .
Cu11 Cu 0.58022(3) 0.04578(3) -0.11101(3) 0.03354(16) Uani 1 d . .
Cu12 Cu 0.56519(3) 0.15946(3) -0.08519(3) 0.03234(15) Uani 1 d . .
O1 O 0.49070(15) 0.01009(15) -0.17149(16) 0.0372(7) Uani 1 d . .
O2 O 0.47740(17) 0.10731(16) -0.14725(18) 0.0442(8) Uani 1 d A .
O3 O 0.66638(19) 0.09599(16) -0.04632(19) 0.0532(9) Uani 1 d . .
O4 O 0.65503(17) 0.19242(15) -0.02555(17) 0.0447(8) Uani 1 d A .
O5 O 0.40780(16) 0.95781(15) 0.18552(16) 0.0387(7) Uani 1 d . .
O6 O 0.42320(16) 0.86232(14) 0.16452(15) 0.0383(7) Uani 1 d . .
O7 O 0.5635(2) 0.06753(15) -0.03396(17) 0.0519(9) Uani 1 d . .
O8 O 0.55413(19) 0.16608(15) -0.00963(17) 0.0468(8) Uani 1 d A .
O9 O 0.19402(17) 0.02536(17) -0.3469(2) 0.0547(9) Uani 1 d . .
O10 O 0.27312(15) 0.11704(16) -0.26852(19) 0.0471(8) Uani 1 d . .
O11 O 0.90526(17) 0.88038(16) 0.40971(19) 0.0516(9) Uani 1 d . .
O12 O 0.82902(17) 0.78736(16) 0.32558(19) 0.0515(9) Uani 1 d U .
O13 O 0.82134(18) 0.94160(18) 0.4407(2) 0.0554(9) Uani 1 d . .
O14 O 0.74570(16) 0.84778(17) 0.36038(18) 0.0502(9) Uani 1 d U .
O15 O 0.10689(17) 0.08221(18) -0.31974(19) 0.0537(9) Uani 1 d . .
O16 O 0.18598(16) 0.17269(16) -0.23655(18) 0.0485(8) Uani 1 d . .
O17 O 0.95313(18) 0.57859(19) 0.3450(2) 0.0550(9) Uani 1 d S .
O18 O 0.85987(18) 0.57993(18) 0.2827(2) 0.0632(11) Uani 1 d . .
O19 O 0.9064(2) 0.3901(2) 0.2316(2) 0.0718(14) Uani 1 d S .
O20 O 0.81576(16) 0.39106(18) 0.1650(2) 0.0542(9) Uani 1 d . .
O21 O 0.89555(18) 0.4765(3) 0.3432(3) 0.0707(13) Uani 1 d S .
O22 O 0.80330(17) 0.4744(2) 0.2776(2) 0.0594(10) Uani 1 d . .
O23 O 0.95737(19) 0.4932(2) 0.2269(2) 0.0575(10) Uani 1 d S .
O24 O 0.86528(17) 0.4966(2) 0.1659(2) 0.0605(10) Uani 1 d . .
O25 O 0.54202(17) 0.27357(16) 0.26571(16) 0.0423(7) Uani 1 d . .
O26 O 0.52323(19) 0.30244(17) 0.19010(16) 0.0471(8) Uani 1 d D .
O27 O 0.54289(19) 0.44184(16) 0.40393(17) 0.0470(8) Uani 1 d . .
O28 O 0.54171(18) 0.47448(16) 0.33429(17) 0.0445(8) Uani 1 d D .
O29 O 0.63213(19) 0.39141(19) 0.37615(19) 0.0511(8) Uani 1 d . .
O30 O 0.62219(17) 0.41115(18) 0.29573(19) 0.0481(8) Uani 1 d D .
O31 O 0.45423(16) 0.32553(16) 0.30200(16) 0.0418(7) Uani 1 d . .
O32 O 0.44367(17) 0.36304(19) 0.23451(18) 0.0481(8) Uani 1 d D .
O33 O 0.16425(18) 0.3525(2) 0.1223(2) 0.0613(10) Uani 1 d . .
O34 O 0.24562(17) 0.3755(2) 0.1074(2) 0.0555(9) Uani 1 d . .
O35 O 0.92429(16) 0.5885(2) -0.00542(19) 0.0536(9) Uani 1 d . .
O36 O 0.84193(16) 0.5619(2) 0.00600(19) 0.0516(9) Uani 1 d . .
O37 O 0.14872(14) 0.46953(19) 0.14425(17) 0.0496(9) Uani 1 d . .
O38 O 0.23141(15) 0.49354(18) 0.13240(17) 0.0483(8) Uani 1 d . .
O39 O 0.09300(18) 0.2934(2) -0.0164(2) 0.0568(10) Uani 1 d . .
O40 O 0.17334(16) 0.32067(18) -0.03096(18) 0.0496(8) Uani 1 d . .
O41 O 0.50357(16) 0.74811(15) 0.47573(15) 0.0395(7) Uani 1 d . .
O42 O 0.51334(16) 0.68473(14) 0.38221(16) 0.0385(7) Uani 1 d . .
O43 O 0.46339(18) 0.87618(15) 0.43141(16) 0.0436(8) Uani 1 d . .
O44 O 0.45828(18) 0.80609(15) 0.33050(16) 0.0433(8) Uani 1 d . .
O45 O 0.57207(17) 0.85838(17) 0.49580(18) 0.0495(8) Uani 1 d . .
O46 O 0.57214(16) 0.79579(16) 0.39607(17) 0.0440(8) Uani 1 d . .
O47 O 0.39516(16) 0.76381(15) 0.40348(15) 0.0382(7) Uani 1 d . .
O48 O 0.40146(16) 0.69175(15) 0.31058(16) 0.0407(7) Uani 1 d . .
O1W O 0.5 0.5 0 0.38(2) Uiso 1 d . .
O2WA O 0.5619(4) 0.2590(4) -0.0444(4) 0.0522(17) Uiso 0.5 d A 1
O2WB O 0.5340(4) 0.2398(4) -0.0863(5) 0.063(2) Uiso 0.5 d . 2
O3WA O 0.3163(14) 0.2616(15) 0.0324(16) 0.249(12) Uiso 0.6 d B 1
O3WB O 0.3743(15) 0.3218(15) 0.0563(16) 0.175(10) Uiso 0.4 d C 2
O4WA O 0.1570(7) 0.7394(8) 0.5138(8) 0.091(4) Uiso 0.38 d D 1
O4WB O 0.1243(5) 0.6777(6) 0.4019(6) 0.050(3) Uiso 0.32 d . 2
O4WC O 0.1569(10) 0.7448(10) 0.4588(11) 0.094(5) Uiso 0.3 d E 3
O5WA O 0.9930(6) 0.6227(6) 0.5525(7) 0.098(3) Uiso 0.5 d F 1
O5WB O 1.0387(8) 0.5737(9) 0.4927(9) 0.063(4) Uiso 0.25 d G 2
O5WC O 0.9995(6) 0.5899(6) 0.4960(7) 0.042(3) Uiso 0.25 d H 3
O6WA O 0.0674(8) 0.3506(9) 0.2274(9) 0.128(5) Uiso 0.5 d I 1
O6WB O 0.0921(13) 0.4181(14) 0.2444(15) 0.199(10) Uiso 0.5 d J 2
O7WA O 0.322(4) 0.729(4) 0.120(5) 0.26(4) Uiso 0.22 d K 1
O7WB O 0.306(4) 0.644(4) 0.020(4) 0.23(3) Uiso 0.22 d L 2
O7WC O 0.3496(19) 0.702(2) 0.138(2) 0.174(13) Uiso 0.33 d M 3
O7WD O 0.3106(10) 0.6502(10) 0.0882(11) 0.070(5) Uiso 0.23 d N 4
O8WA O 0.3709(10) 0.2459(10) -0.1010(11) 0.123(6) Uiso 0.4 d . 1
O8WB O 0.4140(13) 0.1755(13) -0.0478(15) 0.123(8) Uiso 0.3 d O 2
O8WC O 0.3498(10) 0.1658(10) -0.0941(11) 0.092(5) Uiso 0.3 d P 3
O9WA O 1.1214(7) 0.5515(8) 0.3578(8) 0.093(4) Uiso 0.4 d Q 1
O9WB O 1.1236(15) 0.6478(16) 0.4223(17) 0.139(10) Uiso 0.3 d . 2
O9WC O 1.1320(15) 0.5854(16) 0.4182(17) 0.140(10) Uiso 0.3 d R 3
O10W O 1.0265(2) 0.4908(2) 0.3576(2) 0.0639(10) Uiso 1 d S 4
O12W O 0.7400(8) 0.5936(8) 0.0393(9) 0.126(5) Uiso 0.5 d . 1
O13W O 0.5957(7) 0.2957(8) 0.0207(8) 0.115(4) Uiso 0.5 d T 2
N1 N 0.2292(5) 0.8065(5) 0.2978(6) 0.076(3) Uiso 0.6 d . .
O100 O 0.2258(9) 0.7464(9) 0.1966(10) 0.166(6) Uiso 0.6 d . .
C100 C 0.2014(8) 0.7570(8) 0.2328(9) 0.098(4) Uiso 0.6 d . .
C101 C 0.2935(7) 0.8423(7) 0.3298(8) 0.089(4) Uiso 0.6 d . .
C102 C 0.1983(6) 0.8210(7) 0.3389(7) 0.078(3) Uiso 0.6 d . .
N2 N 0.9298(2) 1.0880(2) 0.5646(3) 0.0620(13) Uani 1 d . .
O101 O 0.93589(16) 1.02452(16) 0.46724(19) 0.0520(9) Uani 1 d . .
C103 C 0.9547(2) 1.0480(3) 0.5288(3) 0.0561(14) Uani 1 d . .
C104 C 0.8784(4) 1.1055(4) 0.5334(5) 0.087(2) Uani 1 d . .
C105 C 0.9570(4) 1.1166(4) 0.6375(4) 0.097(3) Uani 1 d . .
N3 N 0.6626(3) -0.1053(3) -0.1418(4) 0.087(2) Uani 1 d . .
O102 O 0.59853(17) -0.04368(15) -0.12969(17) 0.0429(7) Uani 1 d . .
C106 C 0.6488(3) -0.0501(3) -0.1232(4) 0.0698(18) Uani 1 d A .
C107 C 0.6183(5) -0.1635(4) -0.1694(7) 0.119(4) Uani 1 d . .
C108 C 0.7216(6) -0.1102(6) -0.1365(9) 0.152(6) Uani 1 d . .
N4 N 0.6454(3) 0.0565(3) 0.4578(3) 0.0670(14) Uani 1 d . .
O103 O 0.7097(4) 0.1589(3) 0.5127(4) 0.108(2) Uani 1 d . .
C109 C 0.6647(5) 0.1216(4) 0.5027(5) 0.090(2) Uani 1 d . .
C110 C 0.6777(5) 0.0284(4) 0.4198(5) 0.099(3) Uani 1 d . .
C111 C 0.5894(5) 0.0157(4) 0.4443(5) 0.092(3) Uani 1 d . .
N5 N 0.4941(3) 0.8655(2) 0.6484(2) 0.0687(16) Uani 1 d . .
O104 O 0.47483(18) 0.86289(16) 0.55166(16) 0.0457(8) Uani 1 d . .
C112 C 0.5045(3) 0.8532(2) 0.5969(2) 0.0564(15) Uani 1 d . .
C113 C 0.5314(5) 0.8515(4) 0.6988(3) 0.097(3) Uani 1 d . .
C114 C 0.4457(5) 0.8907(4) 0.6562(4) 0.095(3) Uani 1 d . .
N6A N 0.720(2) 0.6437(18) 0.1134(11) 0.030(12) Uiso 0.06 d U 1
N6B N 0.7209(10) 0.6342(8) 0.1314(12) 0.079(6) Uiso 0.27 d U 2
N6C N 0.7152(17) 0.702(2) 0.1297(16) 0.082 Uiso 0.17 d U 3
O105 O 0.7137(12) 0.7307(12) 0.2034(14) 0.07 Uiso 0.25 d U 1
O195 O 0.7049(5) 0.7345(5) 0.2082(5) 0.0115(18) Uiso 0.25 d U 2
C115 C 0.7409(5) 0.6924(5) 0.1800(5) 0.053(2) Uiso 0.5 d . .
C116 C 0.671(2) 0.641(2) 0.0624(13) 0.087(18) Uiso 0.12 d . .
C186 C 0.6642(18) 0.706(2) 0.079(2) 0.080(12) Uiso 0.16 d . .
C196 C 0.7582(10) 0.5961(11) 0.1409(12) 0.042(5) Uiso 0.21 d . .
C117 C 0.7431(8) 0.5869(7) 0.0886(8) 0.083(4) Uiso 0.5 d U .
N7 N 0.6416(2) 0.2849(2) 0.4582(2) 0.0491(10) Uani 1 d . .
O106 O 0.56654(15) 0.31593(16) 0.40562(16) 0.0382(7) Uani 1 d . .
C118 C 0.6119(2) 0.2962(3) 0.4109(3) 0.0450(11) Uani 1 d D .
C119 C 0.6996(3) 0.2689(5) 0.4660(5) 0.081(2) Uani 1 d . .
C120 C 0.6227(3) 0.2926(4) 0.5080(3) 0.0604(15) Uani 1 d . .
N8 N 0.2531(6) 0.9140(7) 0.1792(7) 0.081(3) Uiso 0.5 d . .
O107 O 0.2576(9) 0.9724(10) 0.2803(11) 0.148(6) Uiso 0.5 d . .
C121 C 0.2549(11) 0.9583(12) 0.1623(12) 0.112(6) Uiso 0.5 d . .
C122 C 0.2482(13) 0.8478(14) 0.1304(15) 0.130(8) Uiso 0.5 d . .
C123 C 0.2517(7) 0.9213(8) 0.2339(8) 0.077(4) Uiso 0.5 d . .
N9 N -0.0981(6) 0.1336(6) -0.1733(6) 0.061(3) Uiso 0.4 d . .
O108 O -0.1204(10) 0.0843(9) -0.2843(8) 0.128(6) Uiso 0.4 d . .
C124 C -0.1000(10) 0.0828(11) -0.1602(11) 0.083(5) Uiso 0.4 d . .
C125 C -0.1083(10) 0.1333(9) -0.2322(10) 0.084(5) Uiso 0.4 d . .
C126 C -0.0847(9) 0.2003(10) -0.1226(11) 0.079(5) Uiso 0.4 d . .
N10 N 0.6848(6) -0.0020(7) 0.0466(8) 0.094(4) Uiso 0.5 d V 1
O109 O 0.725(2) -0.0813(14) 0.011(3) 0.152(16) Uiso 0.2 d V 2
O199 O 0.7827(9) 0.0171(10) 0.0664(12) 0.101(6) Uiso 0.3 d V 2
C127 C 0.7314(8) -0.0229(10) 0.0384(12) 0.120(7) Uiso 0.5 d . .
C128 C 0.6953(10) 0.0663(8) 0.0937(11) 0.119(7) Uiso 0.5 d . .
C129 C 0.6235(7) -0.0475(9) 0.0106(11) 0.106(6) Uiso 0.5 d . .
N11 N 0.7215(6) 0.2558(6) 0.2452(6) 0.128(3) Uani 1 d . .
O110 O 0.7052(5) 0.2308(4) 0.3146(5) 0.143(3) Uani 1 d . .
C130 C 0.6931(5) 0.2537(5) 0.2802(5) 0.095(3) Uani 1 d W .
C131 C 0.7000(6) 0.2829(6) 0.2032(6) 0.122(4) Uani 1 d W .
C132 C 0.7923(15) 0.2541(15) 0.260(2) 0.204(17) Uani 0.62 d W 1
C192 C 0.736(3) 0.195(2) 0.215(3) 0.29(5) Uani 0.38 d W 2
N12 N 0.6357(7) 0.3959(7) 0.1046(9) 0.102(4) Uiso 0.5 d . .
O111 O 0.7319(3) 0.4714(3) 0.1534(3) 0.0362(12) Uiso 0.5 d . .
C133 C 0.6926(5) 0.4183(6) 0.1405(7) 0.062(3) Uiso 0.5 d S .
C134 C 0.5908(6) 0.3359(6) 0.0756(7) 0.068(3) Uiso 0.5 d T .
C135 C 0.6034(12) 0.4400(13) 0.086(2) 0.089(10) Uiso 0.22 d X 1
C195 C 0.6094(13) 0.3721(14) 0.1341(15) 0.075(6) Uiso 0.28 d T 2
N13A N 0.572(3) 0.762(4) 0.245(5) 0.10(2) Uiso 0.1 d Y 1
N13B N 0.5317(6) 0.7352(6) 0.2003(7) 0.142(4) Uiso 0.9 d Y 2
O112 O 0.4939(2) 0.6922(3) 0.2529(2) 0.0778(14) Uani 1 d Y .
C136 C 0.5234(5) 0.7418(5) 0.2510(5) 0.098(3) Uani 1 d . .
C137 C 0.5160(18) 0.6711(8) 0.1406(11) 0.161(14) Uani 0.5 d . .
C197 C 0.5260(16) 0.7658(9) 0.1612(10) 0.25(3) Uani 0.5 d . .
C138 C 0.5717(11) 0.7849(8) 0.2076(15) 0.233(13) Uani 1 d Y .
N14 N 0.3444(8) 0.4704(8) 0.1308(8) 0.127(6) Uiso 0.55 d C .
O113 O 0.2796(4) 0.4270(4) 0.0221(4) 0.0113(15) Uiso 0.25 d . .
O123 O 0.2988(4) 0.4392(4) 0.0608(5) 0.0264(17) Uiso 0.3 d . .
C139 C 0.3260(6) 0.4684(7) 0.0734(7) 0.09 Uiso 0.55 d . .
C140 C 0.3960(8) 0.5256(8) 0.1939(8) 0.091(4) Uiso 0.55 d . .
C141 C 0.334(6) 0.408(2) 0.125(2) 0.19(7) Uiso 0.1 d . .
C151 C 0.3982(7) 0.5057(8) 0.1562(8) 0.066(3) Uiso 0.45 d C .
N15 N -0.0775(5) 0.3446(6) 0.0209(6) 0.107(3) Uiso 0.8 d . .
O114 O 0.0285(2) 0.3548(2) 0.0672(2) 0.0523(10) Uiso 0.8 d . .
C142 C -0.0199(6) 0.3551(6) 0.0275(6) 0.091(3) Uiso 0.8 d . .
C143 C -0.0807(10) 0.3277(11) 0.0651(12) 0.160(7) Uiso 0.8 d . .
C144 C -0.1290(11) 0.3566(11) -0.0256(12) 0.166(7) Uiso 0.8 d . .
N16 N 0.0152(4) 0.3035(3) -0.2284(4) 0.099(2) Uani 1 d Z .
O115 O -0.0560(7) 0.2833(11) -0.1971(13) 0.097(8) Uani 0.25 d Z 1
O185 O -0.0716(7) 0.3025(11) -0.2902(11) 0.080(6) Uani 0.25 d A 2
C145 C -0.0191(6) 0.3124(6) -0.2763(6) 0.126(4) Uani 1 d . .
C146 C -0.0015(7) 0.2794(8) -0.1946(7) 0.150(5) Uani 1 d . .
C147 C 0.0856(5) 0.3178(5) -0.2068(5) 0.107(3) Uani 1 d . .
N17 N 0.6807(3) 0.4706(3) 0.6080(3) 0.0785(16) Uani 1 d B .
O116 O 0.7538(3) 0.4429(5) 0.5755(5) 0.126(3) Uani 1 d B 1
C148 C 0.7049(7) 0.4499(8) 0.5642(12) 0.41(3) Uani 1 d . .
C149 C 0.6213(6) 0.4759(8) 0.5822(10) 0.305(19) Uani 1 d . .
C150 C 0.7186(10) 0.4880(16) 0.6753(9) 0.114(10) Uani 0.4 d . .
N18 N 0.4447(6) 0.4964(6) 0.1821(7) 0.066(3) Uiso 0.45 d C 1
O117 O 0.5020(4) 0.4306(3) 0.1939(4) 0.0441(15) Uiso 0.5 d D 2
O197 O 0.5292(6) 0.4310(5) 0.1976(6) 0.075(3) Uiso 0.5 d C 3
C160 C 0.4676(5) 0.4630(6) 0.2058(6) 0.049(2) Uiso 0.45 d C 3
C161 C 0.4436(12) 0.4950(12) 0.1202(13) 0.108(7) Uiso 0.45 d C 3
C162 C 0.4368(14) 0.5373(15) 0.2258(16) 0.124(8) Uiso 0.45 d C 3

loop_
_atom_site_aniso_label
_atom_site_aniso_U_11
_atom_site_aniso_U_22
_atom_site_aniso_U_33
_atom_site_aniso_U_23
_atom_site_aniso_U_13
_atom_site_aniso_U_12
C1 0.059(3) 0.034(2) 0.041(2) 0.0281(19) 0.030(2) 0.025(2)
C2 0.056(3) 0.039(2) 0.060(3) 0.035(2) 0.037(2) 0.024(2)
C3 0.065(4) 0.049(3) 0.117(6) 0.058(4) 0.042(4) 0.027(3)
C4 0.059(4) 0.058(4) 0.188(10) 0.082(6) 0.047(5) 0.021(3)
C5 0.049(3) 0.051(3) 0.111(6) 0.044(4) 0.026(3) 0.011(3)
C6 0.052(3) 0.041(2) 0.065(3) 0.035(2) 0.032(2) 0.023(2)
C7 0.047(2) 0.036(2) 0.051(3) 0.028(2) 0.030(2) 0.0191(19)
C8 0.038(2) 0.042(2) 0.059(3) 0.028(2) 0.024(2) 0.019(2)
C9 0.066(3) 0.034(2) 0.034(2) 0.0200(19) 0.018(2) 0.017(2)
C10 0.057(3) 0.037(3) 0.055(3) 0.022(2) 0.012(3) 0.011(2)
C11 0.084(5) 0.055(4) 0.104(6) 0.037(4) 0.004(4) 0.028(4)
C12 0.087(6) 0.059(4) 0.142(9) 0.045(5) -0.026(6) 0.016(4)
C13 0.080(5) 0.055(4) 0.103(6) 0.039(4) -0.010(4) 0.024(3)
C14 0.055(3) 0.039(3) 0.066(4) 0.025(3) 0.004(3) 0.010(2)
C15 0.057(3) 0.043(3) 0.050(3) 0.030(2) 0.019(2) 0.019(2)
C16 0.049(3) 0.047(3) 0.054(3) 0.032(3) 0.005(2) 0.007(2)
C17 0.047(2) 0.0276(19) 0.0246(18) 0.0161(17) 0.0161(17) 0.0085(16)
C18 0.044(2) 0.030(2) 0.032(2) 0.0188(17) 0.0230(17) 0.0116(17)
C19 0.053(2) 0.0251(19) 0.038(2) 0.0168(17) 0.030(2) 0.0109(17)
C20 0.077(3) 0.027(2) 0.046(3) 0.018(2) 0.044(3) 0.020(2)
C21 0.065(3) 0.029(2) 0.031(2) 0.0143(18) 0.033(2) 0.0126(19)
C22 0.053(2) 0.0279(19) 0.0292(19) 0.0160(17) 0.0253(18) 0.0088(17)
C23 0.052(2) 0.0233(18) 0.0267(18) 0.0114(16) 0.0249(17) 0.0098(16)
C24 0.058(3) 0.0257(19) 0.0261(19) 0.0144(17) 0.0231(18) 0.0080(17)
C25 0.082(3) 0.0216(19) 0.0257(19) 0.0094(17) 0.029(2) 0.013(2)
C26 0.072(3) 0.027(2) 0.031(2) 0.0149(18) 0.033(2) 0.015(2)
C27 0.099(4) 0.031(2) 0.041(2) 0.019(2) 0.039(3) 0.022(2)
C28 0.110(5) 0.035(2) 0.048(3) 0.028(2) 0.046(3) 0.025(3)
C29 0.090(4) 0.038(2) 0.039(2) 0.024(2) 0.042(3) 0.022(2)
C30 0.060(3) 0.033(2) 0.029(2) 0.0159(18) 0.027(2) 0.0160(19)
C31 0.058(3) 0.0273(19) 0.0284(19) 0.0149(17) 0.0245(19) 0.0127(18)
C32 0.058(3) 0.036(2) 0.039(2) 0.027(2) 0.033(2) 0.0246(19)
C33 0.038(2) 0.032(2) 0.039(2) 0.0111(19) 0.0123(19) 0.0071(18)
C34 0.044(2) 0.041(2) 0.046(3) 0.023(2) 0.014(2) 0.011(2)
C35 0.057(3) 0.043(3) 0.054(3) 0.022(2) 0.010(3) 0.010(2)
C36 0.053(3) 0.058(3) 0.066(4) 0.031(3) 0.001(3) 0.011(3)
C37 0.056(3) 0.055(3) 0.073(4) 0.040(3) 0.011(3) 0.018(3)
C38 0.046(3) 0.041(3) 0.053(3) 0.028(2) 0.018(2) 0.015(2)
C39 0.041(2) 0.039(2) 0.048(3) 0.022(2) 0.015(2) 0.0118(19)
C40 0.043(3) 0.041(3) 0.054(3) 0.031(2) 0.011(2) 0.014(2)
C41 0.033(2) 0.040(2) 0.053(3) 0.020(2) 0.020(2) 0.0056(18)
C42 0.045(3) 0.040(2) 0.045(3) 0.011(2) 0.023(2) 0.005(2)
C43 0.056(3) 0.068(4) 0.052(3) 0.006(3) 0.027(3) -0.005(3)
C44 0.075(4) 0.075(4) 0.051(3) 0.000(3) 0.033(3) -0.005(3)
C45 0.069(4) 0.066(4) 0.051(3) 0.009(3) 0.035(3) 0.005(3)
C46 0.057(3) 0.043(3) 0.042(2) 0.017(2) 0.028(2) 0.012(2)
C47 0.048(3) 0.040(2) 0.044(2) 0.019(2) 0.024(2) 0.014(2)
C48 0.059(3) 0.034(2) 0.037(2) 0.0163(19) 0.031(2) 0.010(2)
C49 0.037(2) 0.032(2) 0.043(2) 0.012(2) 0.0156(19) 0.0079(18)
C50 0.048(3) 0.042(2) 0.039(2) 0.016(2) 0.016(2) 0.008(2)
C51 0.076(4) 0.056(3) 0.047(3) 0.014(3) 0.029(3) -0.002(3)
C52 0.091(5) 0.073(4) 0.069(4) 0.014(4) 0.044(4) -0.018(4)
C53 0.065(4) 0.067(4) 0.058(3) 0.020(3) 0.035(3) 0.001(3)
C54 0.046(3) 0.051(3) 0.043(3) 0.020(2) 0.023(2) 0.012(2)
C55 0.040(2) 0.045(3) 0.043(2) 0.021(2) 0.019(2) 0.0090(19)
C56 0.035(2) 0.054(3) 0.038(2) 0.022(2) 0.0143(19) 0.007(2)
C57 0.037(3) 0.064(3) 0.073(4) 0.045(3) 0.013(2) 0.010(2)
C58 0.052(3) 0.074(4) 0.068(4) 0.054(3) 0.020(3) 0.019(3)
C59 0.056(4) 0.130(7) 0.082(5) 0.079(5) 0.018(3) 0.028(4)
C60 0.072(5) 0.157(9) 0.099(6) 0.101(7) 0.029(4) 0.038(5)
C61 0.065(4) 0.122(6) 0.080(5) 0.079(5) 0.027(3) 0.029(4)
C62 0.054(3) 0.062(3) 0.051(3) 0.040(3) 0.018(2) 0.016(2)
C63 0.049(3) 0.058(3) 0.052(3) 0.038(3) 0.017(2) 0.016(2)
C64 0.056(3) 0.053(3) 0.051(3) 0.039(2) 0.031(2) 0.027(2)
C65 0.041(2) 0.047(3) 0.048(3) 0.028(2) 0.012(2) 0.017(2)
C66 0.048(3) 0.044(3) 0.034(2) 0.015(2) 0.0111(19) 0.016(2)
C67 0.052(3) 0.074(4) 0.048(3) 0.031(3) 0.022(2) 0.038(3)
C68 0.057(3) 0.116(6) 0.057(3) 0.046(4) 0.033(3) 0.053(4)
C69 0.049(3) 0.099(5) 0.042(3) 0.039(3) 0.026(2) 0.040(3)
C70 0.046(3) 0.058(3) 0.032(2) 0.022(2) 0.0154(19) 0.023(2)
C71 0.041(2) 0.046(3) 0.042(2) 0.023(2) 0.0159(19) 0.0166(19)
C72 0.032(2) 0.059(3) 0.028(2) 0.018(2) 0.0107(17) 0.0168(19)
C73 0.055(3) 0.043(2) 0.038(2) 0.027(2) 0.031(2) 0.029(2)
C74 0.048(2) 0.032(2) 0.033(2) 0.0184(18) 0.0230(18) 0.0163(17)
C75 0.054(3) 0.039(2) 0.031(2) 0.0227(19) 0.0239(19) 0.0188(19)
C76 0.055(3) 0.044(2) 0.031(2) 0.024(2) 0.0251(19) 0.021(2)
C77 0.048(2) 0.035(2) 0.0279(19) 0.0168(17) 0.0221(18) 0.0165(18)
C78 0.039(2) 0.0295(19) 0.0271(18) 0.0137(16) 0.0194(16) 0.0133(16)
C79 0.045(2) 0.031(2) 0.0251(18) 0.0141(16) 0.0206(17) 0.0129(17)
C80 0.043(2) 0.0229(17) 0.0243(17) 0.0116(15) 0.0192(16) 0.0103(15)
C81 0.058(3) 0.044(2) 0.027(2) 0.0191(19) 0.022(2) 0.028(2)
C82 0.052(3) 0.053(3) 0.038(2) 0.025(2) 0.019(2) 0.021(2)
C83 0.071(4) 0.080(4) 0.070(4) 0.054(4) 0.031(3) 0.025(3)
C84 0.067(4) 0.144(8) 0.108(6) 0.103(7) 0.038(4) 0.030(5)
C85 0.058(4) 0.115(6) 0.089(5) 0.077(5) 0.031(3) 0.026(4)
C86 0.055(3) 0.065(3) 0.050(3) 0.034(3) 0.022(2) 0.019(3)
C87 0.055(3) 0.054(3) 0.036(2) 0.027(2) 0.021(2) 0.024(2)
C88 0.051(3) 0.064(3) 0.041(2) 0.030(2) 0.017(2) 0.019(2)
C89 0.029(2) 0.055(3) 0.031(2) 0.020(2) 0.0093(17) 0.0133(19)
C90 0.030(2) 0.058(3) 0.033(2) 0.024(2) 0.0117(17) 0.0178(19)
C91 0.032(2) 0.072(3) 0.040(2) 0.020(2) 0.0125(19) 0.017(2)
C92 0.043(3) 0.084(4) 0.040(3) 0.023(3) 0.021(2) 0.029(3)
C93 0.050(3) 0.060(3) 0.034(2) 0.023(2) 0.019(2) 0.031(2)
C94 0.041(2) 0.048(2) 0.0283(19) 0.0234(19) 0.0180(17) 0.0235(19)
C95 0.042(2) 0.044(2) 0.032(2) 0.0225(19) 0.0166(18) 0.0175(19)
C96 0.056(3) 0.0289(19) 0.0270(19) 0.0175(17) 0.0227(18) 0.0187(18)
Cu1 0.0354(3) 0.0277(3) 0.0382(3) 0.0103(3) 0.0131(3) 0.0044(2)
Cu2 0.0325(3) 0.0266(3) 0.0365(3) 0.0116(3) 0.0123(3) 0.0069(2)
Cu3 0.0555(4) 0.0263(3) 0.0239(3) 0.0125(2) 0.0252(3) 0.0143(3)
Cu4 0.0519(4) 0.0238(3) 0.0253(3) 0.0116(2) 0.0245(3) 0.0114(2)
Cu5 0.0297(3) 0.0597(4) 0.0375(3) 0.0254(3) 0.0171(3) 0.0122(3)
Cu6 0.0275(3) 0.0506(4) 0.0300(3) 0.0197(3) 0.0128(2) 0.0111(3)
Cu7 0.0598(4) 0.0351(3) 0.0274(3) 0.0222(3) 0.0254(3) 0.0238(3)
Cu8 0.0585(4) 0.0374(3) 0.0282(3) 0.0234(3) 0.0275(3) 0.0268(3)
Cu9 0.0377(3) 0.0460(4) 0.0486(4) 0.0304(3) 0.0047(3) 0.0125(3)
Cu10 0.0354(3) 0.0422(4) 0.0495(4) 0.0313(3) 0.0068(3) 0.0100(3)
Cu11 0.0588(4) 0.0241(3) 0.0276(3) 0.0166(2) 0.0245(3) 0.0203(3)
Cu12 0.0578(4) 0.0232(3) 0.0263(3) 0.0160(2) 0.0246(3) 0.0195(3)
O1 0.0558(18) 0.0337(15) 0.0431(16) 0.0289(14) 0.0300(15) 0.0231(13)
O2 0.0562(19) 0.0365(16) 0.0511(19) 0.0294(15) 0.0259(16) 0.0248(14)
O3 0.065(2) 0.0304(16) 0.0472(19) 0.0184(15) 0.0147(17) 0.0140(15)
O4 0.062(2) 0.0285(15) 0.0384(16) 0.0174(13) 0.0198(15) 0.0137(14)
O5 0.0624(19) 0.0360(16) 0.0418(16) 0.0280(14) 0.0355(15) 0.0249(14)
O6 0.065(2) 0.0290(14) 0.0275(14) 0.0170(12) 0.0246(14) 0.0182(13)
O7 0.107(3) 0.0274(15) 0.0352(16) 0.0184(14) 0.0425(19) 0.0279(17)
O8 0.092(3) 0.0284(15) 0.0439(17) 0.0234(14) 0.0469(19) 0.0259(16)
O9 0.0445(19) 0.0367(17) 0.065(2) 0.0241(17) 0.0146(17) 0.0089(14)
O10 0.0391(16) 0.0365(17) 0.059(2) 0.0252(16) 0.0182(15) 0.0131(13)
O11 0.0468(18) 0.0343(17) 0.050(2) 0.0166(15) 0.0102(15) 0.0107(14)
O12 0.051(2) 0.0313(16) 0.051(2) 0.0166(15) 0.0123(16) 0.0119(14)
O13 0.051(2) 0.0441(19) 0.053(2) 0.0140(16) 0.0259(17) 0.0017(15)
O14 0.0425(17) 0.0457(19) 0.0448(18) 0.0146(16) 0.0202(15) -0.0003(14)
O15 0.0491(19) 0.0436(19) 0.0418(18) 0.0089(16) 0.0177(15) 0.0057(15)
O16 0.0473(18) 0.0372(16) 0.0423(17) 0.0099(14) 0.0199(15) 0.0103(14)
O17 0.052(2) 0.049(2) 0.059(2) 0.0319(18) 0.0166(17) 0.0235(16)
O18 0.053(2) 0.0420(19) 0.068(3) 0.0298(19) 0.0035(19) 0.0164(16)
O19 0.061(2) 0.044(2) 0.071(3) 0.031(2) -0.004(2) 0.0116(18)
O20 0.0403(17) 0.0444(19) 0.055(2) 0.0280(17) 0.0008(15) 0.0100(15)
O21 0.042(2) 0.095(3) 0.085(3) 0.067(3) 0.016(2) 0.015(2)
O22 0.0438(19) 0.077(3) 0.061(2) 0.048(2) 0.0140(17) 0.0167(18)
O23 0.058(2) 0.068(2) 0.049(2) 0.0377(19) 0.0169(17) 0.0292(19)
O24 0.044(2) 0.082(3) 0.069(2) 0.057(2) 0.0160(18) 0.0193(18)
O25 0.073(2) 0.0444(17) 0.0329(15) 0.0270(14) 0.0361(16) 0.0303(16)
O26 0.080(2) 0.0443(18) 0.0337(16) 0.0229(15) 0.0386(17) 0.0283(17)
O27 0.085(3) 0.0352(16) 0.0365(16) 0.0243(14) 0.0346(17) 0.0257(16)
O28 0.078(2) 0.0394(17) 0.0377(16) 0.0265(14) 0.0370(17) 0.0320(16)
O29 0.066(2) 0.053(2) 0.0492(19) 0.0379(17) 0.0273(17) 0.0206(17)
O30 0.058(2) 0.057(2) 0.0476(19) 0.0359(17) 0.0300(16) 0.0226(16)
O31 0.0582(19) 0.0417(17) 0.0302(14) 0.0222(14) 0.0201(14) 0.0230(15)
O32 0.058(2) 0.060(2) 0.0396(17) 0.0353(17) 0.0216(15) 0.0286(17)
O33 0.048(2) 0.081(3) 0.062(2) 0.045(2) 0.0230(18) 0.0231(19)
O34 0.0474(19) 0.079(3) 0.051(2) 0.043(2) 0.0214(16) 0.0294(18)
O35 0.0403(17) 0.084(3) 0.0463(19) 0.0385(19) 0.0241(15) 0.0244(17)
O36 0.0397(17) 0.072(2) 0.0489(19) 0.0376(19) 0.0200(15) 0.0163(16)
O37 0.0292(15) 0.065(2) 0.0376(16) 0.0197(16) 0.0111(13) 0.0115(14)
O38 0.0393(16) 0.054(2) 0.0378(16) 0.0156(15) 0.0188(14) 0.0079(14)
O39 0.051(2) 0.063(2) 0.049(2) 0.0217(18) 0.0288(17) 0.0097(17)
O40 0.0481(19) 0.057(2) 0.0414(17) 0.0206(16) 0.0277(15) 0.0128(16)
O41 0.064(2) 0.0338(15) 0.0305(14) 0.0170(13) 0.0297(14) 0.0252(14)
O42 0.0631(19) 0.0323(15) 0.0347(15) 0.0195(13) 0.0332(15) 0.0213(14)
O43 0.080(2) 0.0329(15) 0.0309(15) 0.0197(13) 0.0344(16) 0.0192(15)
O44 0.077(2) 0.0335(15) 0.0314(15) 0.0186(13) 0.0343(16) 0.0226(15)
O45 0.059(2) 0.0427(18) 0.0385(17) 0.0120(14) 0.0302(16) 0.0095(15)
O46 0.0545(19) 0.0410(17) 0.0395(17) 0.0196(15) 0.0286(15) 0.0102(14)
O47 0.0576(19) 0.0364(15) 0.0307(15) 0.0213(13) 0.0246(14) 0.0208(14)
O48 0.0530(18) 0.0299(14) 0.0357(15) 0.0119(13) 0.0253(14) 0.0135(13)
N2 0.055(3) 0.043(2) 0.050(3) 0.004(2) 0.017(2) 0.0118(19)
O101 0.0448(18) 0.0317(16) 0.048(2) 0.0067(15) 0.0165(15) -0.0030(13)
C103 0.036(2) 0.046(3) 0.056(3) 0.012(2) 0.017(2) 0.005(2)
C104 0.075(4) 0.070(4) 0.095(5) 0.028(4) 0.041(4) 0.035(4)
C105 0.090(5) 0.088(5) 0.055(4) 0.008(4) 0.024(4) 0.022(4)
N3 0.086(4) 0.048(3) 0.107(5) 0.037(3) 0.031(4) 0.031(3)
O102 0.064(2) 0.0278(14) 0.0402(16) 0.0204(13) 0.0233(15) 0.0243(14)
C106 0.076(4) 0.051(3) 0.076(4) 0.034(3) 0.029(3) 0.030(3)
C107 0.119(7) 0.052(4) 0.195(12) 0.065(6) 0.081(8) 0.048(5)
C108 0.106(8) 0.097(7) 0.239(17) 0.072(9) 0.088(10) 0.063(6)
N4 0.098(4) 0.053(3) 0.068(3) 0.032(3) 0.054(3) 0.039(3)
O103 0.128(5) 0.062(3) 0.105(5) 0.032(3) 0.049(4) 0.017(3)
C109 0.112(7) 0.061(4) 0.080(5) 0.031(4) 0.038(5) 0.035(4)
C110 0.124(7) 0.074(5) 0.112(7) 0.034(5) 0.085(6) 0.048(5)
C111 0.135(7) 0.071(4) 0.110(6) 0.054(5) 0.088(6) 0.039(5)
N5 0.105(4) 0.055(3) 0.027(2) 0.0090(19) 0.036(2) -0.005(3)
O104 0.071(2) 0.0384(16) 0.0299(15) 0.0125(13) 0.0341(16) 0.0173(15)
C112 0.100(4) 0.035(2) 0.025(2) 0.0083(19) 0.034(3) 0.003(2)
C113 0.145(8) 0.086(5) 0.035(3) 0.032(3) 0.027(4) -0.004(5)
C114 0.125(7) 0.092(5) 0.054(4) 0.018(4) 0.061(5) 0.022(5)
N7 0.046(2) 0.067(3) 0.056(2) 0.046(2) 0.0249(19) 0.025(2)
O106 0.0548(18) 0.0453(17) 0.0358(15) 0.0296(14) 0.0279(14) 0.0299(14)
C118 0.057(3) 0.051(3) 0.046(3) 0.034(2) 0.031(2) 0.025(2)
C119 0.060(4) 0.126(7) 0.111(6) 0.091(6) 0.049(4) 0.055(4)
C120 0.054(3) 0.092(4) 0.056(3) 0.057(3) 0.023(3) 0.023(3)
N11 0.162(9) 0.148(9) 0.127(8) 0.085(7) 0.094(7) 0.082(8)
O110 0.229(11) 0.135(7) 0.141(7) 0.105(6) 0.106(7) 0.108(7)
C130 0.122(7) 0.079(5) 0.091(6) 0.050(5) 0.053(6) 0.028(5)
C131 0.142(9) 0.111(7) 0.091(6) 0.044(6) 0.059(7) -0.009(7)
C132 0.17(2) 0.15(2) 0.36(5) 0.14(3) 0.17(3) 0.11(2)
C192 0.27(7) 0.59(15) 0.26(7) 0.30(9) 0.22(6) 0.34(9)
O112 0.091(3) 0.101(4) 0.0323(18) 0.020(2) 0.041(2) 0.036(3)
C136 0.125(7) 0.117(7) 0.078(5) 0.058(5) 0.066(5) 0.027(6)
C137 0.37(4) 0.070(10) 0.121(16) 0.052(11) 0.19(3) 0.074(18)
C197 0.43(6) 0.090(15) 0.127(19) -0.039(14) 0.20(3) -0.13(3)
C138 0.24(2) 0.111(11) 0.34(3) 0.058(16) 0.22(2) -0.006(12)
N16 0.125(6) 0.064(4) 0.062(4) 0.023(3) 0.021(4) 0.004(4)
O115 0.015(6) 0.112(16) 0.134(19) 0.086(15) -0.010(8) -0.022(8)
O185 0.034(8) 0.113(16) 0.090(13) 0.055(12) 0.023(8) 0.033(9)
C145 0.123(9) 0.101(7) 0.094(7) 0.037(6) 0.018(6) 0.033(6)
C146 0.141(12) 0.180(14) 0.100(8) 0.078(9) 0.034(8) 0.019(10)
C147 0.101(7) 0.094(6) 0.090(6) 0.030(5) 0.039(5) 0.031(5)
N17 0.072(4) 0.077(4) 0.076(4) 0.041(3) 0.025(3) 0.025(3)
O116 0.098(5) 0.184(8) 0.146(7) 0.113(7) 0.069(5) 0.058(5)
C148 0.33(3) 0.134(13) 0.94(9) 0.24(3) 0.50(5) 0.136(18)
C149 0.166(14) 0.187(16) 0.36(3) 0.21(2) -0.124(17) -0.021(12)
C150 0.120(18) 0.21(3) 0.069(12) 0.111(17) 0.047(12) 0.076(19)

loop_
_atom_type_symbol
_atom_type_description
_atom_type_scat_dispersion_real
_atom_type_scat_dispersion_imag
_atom_type_scat_source
C C 0.0181 0.0091 'International Tables Vol C Tables 4.2.6.8 and 6.1.1.4'
H H 0 0 'International Tables Vol C Tables 4.2.6.8 and 6.1.1.4'
Cu Cu -1.9646 0.5888 'International Tables Vol C Tables 4.2.6.8 and 6.1.1.4'
N N 0.0311 0.018 'International Tables Vol C Tables 4.2.6.8 and 6.1.1.4'
O O 0.0492 0.0322 'International Tables Vol C Tables 4.2.6.8 and 6.1.1.4'

loop_
_exptl_crystal_face_index_h
_exptl_crystal_face_index_k
_exptl_crystal_face_index_l
_exptl_crystal_face_perp_dist
-7 -1 15 0.1099
-14 -2 1 0.0445
14 1 0 0.0318
-7 14 -2 0.1219
-1 -15 11 0.1336
7 0 -15 0.0939
8 -13 -1 0.1113
0 -13 14 0.1214
-1 14 -13 0.0919

loop_
_geom_angle_atom_site_label_1
_geom_angle_atom_site_label_2
_geom_angle_atom_site_label_3
_geom_angle
_geom_angle_site_symmetry_1
_geom_angle_site_symmetry_3
O1 C1 C2 117.8(4) . .
O1 C1 O2 125.0(5) . .
O2 C1 C2 117.2(4) . .
C3 C2 C1 119.9(5) . .
C7 C2 C1 120.0(4) . .
C7 C2 C3 120.1(5) . .
C2 C3 H3 120.5 . .
C4 C3 C2 118.9(6) . .
C4 C3 H3 120.5 . .
C3 C4 H4 119.7 . .
C5 C4 C3 120.5(6) . .
C5 C4 H4 119.7 . .
C4 C5 H5 119.9 . .
C6 C5 C4 120.1(6) . .
C6 C5 H5 120 . .
C5 C6 C7 120.2(5) . .
C5 C6 C8 120.0(5) . .
C7 C6 C8 119.8(4) . .
C2 C7 H7 120 . .
C6 C7 C2 120.0(4) . .
C6 C7 H7 120 . .
O9 C8 C6 116.5(4) . .
O10 C8 C6 116.6(4) . .
O10 C8 O9 126.9(5) . .
O3 C9 C10 117.0(5) . .
O4 C9 C10 117.0(4) . .
O4 C9 O3 126.0(5) . .
C11 C10 C9 120.4(5) . .
C15 C10 C9 119.7(5) . .
C15 C10 C11 119.6(6) . .
C10 C11 H11 120.5 . .
C12 C11 C10 118.9(7) . .
C12 C11 H11 120.5 . .
C11 C12 H12 119.8 . .
C13 C12 C11 120.4(7) . .
C13 C12 H12 119.8 . .
C12 C13 H13 119.6 . .
C14 C13 C12 120.8(7) . .
C14 C13 H13 119.6 . .
C13 C14 C15 119.5(6) . .
C13 C14 C16 120.9(6) . .
C15 C14 C16 119.5(5) . .
C10 C15 H15 119.6 . .
C14 C15 C10 120.7(5) . .
C14 C15 H15 119.6 . .
O19 C16 C14 117.0(5) . .
O20 C16 C14 115.9(5) . .
O20 C16 O19 127.1(5) . .
O5 C17 C18 117.0(4) . .
O5 C17 O6 126.6(4) . .
O6 C17 C18 116.3(4) . .
C19 C18 C17 120.0(4) . .
C23 C18 C17 120.0(4) . .
C23 C18 C19 120.0(4) . .
C18 C19 H19 120.1 . .
C20 C19 C18 119.8(4) . .
C20 C19 H19 120.1 . .
C19 C20 H20 119.9 . .
C21 C20 C19 120.2(4) . .
C21 C20 H20 119.9 . .
C20 C21 H21 119.9 . .
C20 C21 C22 120.2(4) . .
C22 C21 H21 119.9 . .
C21 C22 C24 121.7(4) . .
C23 C22 C21 119.2(4) . .
C23 C22 C24 119.1(4) . .
C18 C23 C22 120.5(4) . .
C18 C23 H23 119.7 . .
C22 C23 H23 119.7 . .
O43 C24 C22 116.5(4) . .
O44 C24 C22 117.9(4) . .
O44 C24 O43 125.6(4) . .
O7 C25 C26 116.2(4) . .
O8 C25 C26 117.1(4) . .
O8 C25 O7 126.7(4) . .
C27 C26 C25 120.1(4) . .
C27 C26 C31 119.8(4) . .
C31 C26 C25 120.1(4) . .
C26 C27 H27 119.5 . .
C28 C27 C26 121.0(5) . .
C28 C27 H27 119.5 . .
C27 C28 H28 120.2 . .
C27 C28 C29 119.6(5) . .
C29 C28 H28 120.2 . .
C28 C29 H29 119.7 . .
C30 C29 C28 120.6(4) . .
C30 C29 H29 119.7 . .
C29 C30 C31 119.3(4) . .
C29 C30 C32 120.2(4) . .
C31 C30 C32 120.5(4) . .
C26 C31 H31 120.1 . .
C30 C31 C26 119.7(4) . .
C30 C31 H31 120.1 . .
O25 C32 C30 116.9(4) . .
O25 C32 O26 125.8(4) . .
O26 C32 C30 117.3(4) . .
O11 C33 C34 116.7(4) . .
O11 C33 O12 126.5(5) . .
O12 C33 C34 116.8(4) . .
C35 C34 C33 121.3(5) . .
C35 C34 C39 119.6(5) . .
C39 C34 C33 119.1(4) . .
C34 C35 H35 119.7 . .
C36 C35 C34 120.7(5) . .
C36 C35 H35 119.7 . .
C35 C36 H36 119.9 . .
C35 C36 C37 120.1(6) . .
C37 C36 H36 120 . .
C36 C37 H37 120.1 . .
C38 C37 C36 119.7(6) . .
C38 C37 H37 120.1 . .
C37 C38 C40 119.9(5) . .
C39 C38 C37 120.5(5) . .
C39 C38 C40 119.6(5) . .
C34 C39 H39 120.3 . .
C38 C39 C34 119.4(5) . .
C38 C39 H39 120.3 . .
O17 C40 C38 116.8(5) . .
O17 C40 O18 126.6(5) . .
O18 C40 C38 116.6(4) . .
O13 C41 C42 116.4(4) . .
O13 C41 O14 126.9(5) . .
O14 C41 C42 116.6(4) . .
C43 C42 C41 120.0(5) . .
C47 C42 C41 119.9(4) . .
C47 C42 C43 120.1(5) . .
C42 C43 H43 120 . .
C44 C43 C42 120.0(6) . .
C44 C43 H43 120 . .
C43 C44 H44 120.2 . .
C43 C44 C45 119.6(6) . .
C45 C44 H44 120.2 . .
C44 C45 H45 119.5 . .
C44 C45 C46 120.9(6) . .
C46 C45 H45 119.5 . .
C45 C46 C47 119.3(5) . .
C45 C46 C48 121.0(5) . .
C47 C46 C48 119.7(4) . .
C42 C47 H47 120 . .
C46 C47 C42 120.0(5) . .
C46 C47 H47 120 . .
O45 C48 C46 117.9(4) . .
O46 C48 C46 116.4(4) . .
O46 C48 O45 125.6(5) . .
O15 C49 C50 117.1(4) . .
O15 C49 O16 126.3(5) . .
O16 C49 C50 116.6(4) . .
C51 C50 C49 120.8(5) . .
C55 C50 C49 118.9(5) . .
C55 C50 C51 120.3(5) . .
C50 C51 H51 119.5 . .
C52 C51 C50 121.0(6) . .
C52 C51 H51 119.5 . .
C51 C52 H52 120.2 . .
C51 C52 C53 119.6(6) . .
C53 C52 H52 120.2 . .
C52 C53 H53 120.5 . .
C54 C53 C52 119.0(6) . .
C54 C53 H53 120.5 . .
C53 C54 C55 120.7(5) . .
C53 C54 C56 120.0(5) . .
C55 C54 C56 119.2(5) . .
C50 C55 C54 119.4(5) . .
C50 C55 H55 120.3 . .
C54 C55 H55 120.3 . .
O39 C56 C54 117.4(4) . .
O40 C56 C54 116.8(4) . .
O40 C56 O39 125.8(5) . .
O21 C57 C58 118.4(6) . .
O21 C57 O22 124.8(6) . .
O22 C57 C58 116.8(5) . .
C59 C58 C57 121.6(6) . .
C59 C58 C63 119.0(6) . .
C63 C58 C57 119.4(5) . .
C58 C59 H59 119.1 . .
C58 C59 C60 121.8(7) . .
C60 C59 H59 119.1 . .
C59 C60 H60 120.6 . .
C59 C60 C61 118.9(7) . .
C61 C60 H60 120.6 . .
C60 C61 H61 120.1 . .
C60 C61 C62 119.9(7) . .
C62 C61 H61 120.1 . .
C61 C62 C64 119.9(6) . .
C63 C62 C61 120.4(6) . .
C63 C62 C64 119.7(5) . .
C58 C63 H63 120 . .
C62 C63 C58 119.9(5) . .
C62 C63 H63 120 . .
O29 C64 C62 117.2(5) . .
O29 C64 O30 125.9(5) . .
O30 C64 C62 116.9(5) . .
O23 C65 C66 117.4(5) . .
O23 C65 O24 126.9(6) . .
O24 C65 C66 115.7(5) . .
C67 C66 C65 119.8(5) . .
C71 C66 C65 119.8(5) . .
C71 C66 C67 120.4(6) . .
C66 C67 H67 119.8 . .
C66 C67 C68 120.3(6) . .
C68 C67 H67 119.8 . .
C67 C68 H68 120.4 . .
C67 C68 C69 119.3(5) . .
C69 C68 H68 120.4 . .
C68 C69 H69 119.9 . .
C70 C69 C68 120.2(6) . .
C70 C69 H69 119.9 . .
C69 C70 C72 119.2(5) . .
C71 C70 C69 119.6(5) . .
C71 C70 C72 121.1(4) . .
C66 C71 C70 120.2(5) . .
C66 C71 H71 119.9 . .
C70 C71 H71 119.9 . .
O35 C72 C70 117.8(4) . .
O35 C72 O36 125.7(5) . .
O36 C72 C70 116.5(5) . .
O27 C73 C74 116.7(4) . .
O28 C73 C74 115.8(4) . .
O28 C73 O27 127.4(4) . .
C75 C74 C73 120.1(4) . .
C79 C74 C73 119.4(4) . .
C79 C74 C75 120.5(4) . .
C74 C75 H75 120.2 . .
C76 C75 C74 119.6(4) . .
C76 C75 H75 120.2 . .
C75 C76 H76 119.8 . .
C77 C76 C75 120.3(4) . .
C77 C76 H76 119.8 . .
C76 C77 H77 120 . .
C76 C77 C78 120.1(4) . .
C78 C77 H77 120 . .
C77 C78 C79 120.0(4) . .
C77 C78 C80 119.9(4) . .
C79 C78 C80 120.1(4) . .
C74 C79 C78 119.4(4) . .
C74 C79 H79 120.3 . .
C78 C79 H79 120.3 . .
O41 C80 C78 116.3(4) . .
O41 C80 O42 126.2(4) . .
O42 C80 C78 117.5(3) . .
O31 C81 C82 117.8(5) . .
O32 C81 C82 116.6(4) . .
O32 C81 O31 125.6(5) . .
C83 C82 C81 120.4(5) . .
C87 C82 C81 120.5(5) . .
C87 C82 C83 119.0(5) . .
C82 C83 H83 120.4 . .
C84 C83 C82 119.1(6) . .
C84 C83 H83 120.4 . .
C83 C84 H84 119.9 . .
C85 C84 C83 120.2(7) . .
C85 C84 H84 119.9 . .
C84 C85 H85 119.4 . .
C86 C85 C84 121.2(7) . .
C86 C85 H85 119.4 . .
C85 C86 C87 119.3(6) . .
C85 C86 C88 121.8(6) . .
C87 C86 C88 118.9(5) . .
C82 C87 C86 121.1(5) . .
C82 C87 H87 119.5 . .
C86 C87 H87 119.5 . .
O33 C88 C86 116.7(5) . .
O34 C88 C86 117.5(5) . .
O34 C88 O33 125.8(5) . .
O37 C89 C90 118.7(4) . .
O37 C89 O38 125.7(5) . .
O38 C89 C90 115.7(4) . .
C91 C90 C89 120.2(4) . .
C95 C90 C89 119.8(4) . .
C95 C90 C91 120.0(5) . .
C90 C91 H91 120.2 . .
C92 C91 C90 119.6(5) . .
C92 C91 H91 120.2 . .
C91 C92 H92 119.6 . .
C93 C92 C91 120.7(5) . .
C93 C92 H92 119.6 . .
C92 C93 H93 120.1 . .
C92 C93 C94 119.8(5) . .
C94 C93 H93 120.1 . .
C93 C94 C96 120.8(4) . .
C95 C94 C93 118.9(5) . .
C95 C94 C96 120.2(4) . .
C90 C95 C94 120.9(4) . .
C90 C95 H95 119.6 . .
C94 C95 H95 119.6 . .
O47 C96 C94 117.7(4) . .
O48 C96 C94 117.5(4) . .
O48 C96 O47 124.8(4) . .
O9 Cu1 Cu2 83.35(10) 2_665 .
O9 Cu1 O101 97.48(15) 2_665 .
O11 Cu1 Cu2 84.17(10) . .
O11 Cu1 O9 167.51(15) . 2_665
O11 Cu1 O101 95.00(15) . .
O13 Cu1 Cu2 84.19(11) . .
O13 Cu1 O9 89.44(19) . 2_665
O13 Cu1 O11 89.63(18) . .
O13 Cu1 O101 93.76(15) . .
O15 Cu1 Cu2 86.24(10) 2_665 .
O15 Cu1 O9 89.35(18) 2_665 2_665
O15 Cu1 O11 89.49(18) 2_665 .
O15 Cu1 O13 170.43(15) 2_665 .
O15 Cu1 O101 95.81(15) 2_665 .
O101 Cu1 Cu2 177.78(12) . .
O10 Cu2 Cu1 85.09(10) 2_665 .
O10 Cu2 O14 88.31(17) 2_665 .
O10 Cu2 O16 89.80(16) 2_665 2_665
O10 Cu2 O105 102.4(7) 2_665 .
O10 Cu2 O195 98.7(3) 2_665 .
O12 Cu2 Cu1 84.40(10) . .
O12 Cu2 O10 169.45(14) . 2_665
O12 Cu2 O14 89.81(18) . .
O12 Cu2 O16 89.57(17) . 2_665
O12 Cu2 O105 88.0(6) . .
O12 Cu2 O195 91.8(3) . .
O14 Cu2 Cu1 84.16(10) . .
O14 Cu2 O16 166.35(14) . 2_665
O14 Cu2 O105 107.1(7) . .
O14 Cu2 O195 100.6(3) . .
O16 Cu2 Cu1 82.21(10) 2_665 .
O16 Cu2 O105 86.5(7) 2_665 .
O16 Cu2 O195 93.0(3) 2_665 .
O105 Cu2 Cu1 166.4(5) . .
O195 Cu2 Cu1 173.9(2) . .
O195 Cu2 O105 7.6(6) . .
O41 Cu3 Cu4 81.43(9) . .
O41 Cu3 O45 90.40(16) . .
O41 Cu3 O47 89.97(14) . .
O41 Cu3 O104 89.34(13) . .
O43 Cu3 Cu4 89.57(9) . .
O43 Cu3 O41 171.00(12) . .
O43 Cu3 O45 88.68(17) . .
O43 Cu3 O47 88.79(15) . .
O43 Cu3 O104 99.63(14) . .
O45 Cu3 Cu4 84.78(10) . .
O45 Cu3 O104 100.86(14) . .
O47 Cu3 Cu4 81.50(9) . .
O47 Cu3 O45 166.07(13) . .
O47 Cu3 O104 93.07(13) . .
O104 Cu3 Cu4 169.25(10) . .
O42 Cu4 Cu3 86.97(8) . .
O42 Cu4 O44 165.74(12) . .
O42 Cu4 O112 102.27(18) . .
O44 Cu4 Cu3 78.79(9) . .
O44 Cu4 O112 91.97(18) . .
O46 Cu4 Cu3 83.63(10) . .
O46 Cu4 O42 90.41(15) . .
O46 Cu4 O44 88.87(15) . .
O46 Cu4 O112 90.53(17) . .
O48 Cu4 Cu3 86.60(9) . .
O48 Cu4 O42 88.61(14) . .
O48 Cu4 O44 89.69(15) . .
O48 Cu4 O46 170.21(13) . .
O48 Cu4 O112 99.19(17) . .
O112 Cu4 Cu3 169.13(17) . .
O33 Cu5 Cu6 86.72(12) . .
O33 Cu5 O39 88.95(19) . .
O33 Cu5 O114 98.13(19) . .
O35 Cu5 Cu6 81.99(10) 2_665 .
O35 Cu5 O33 168.71(16) 2_665 .
O35 Cu5 O39 89.92(18) 2_665 .
O35 Cu5 O114 93.15(17) 2_665 .
O37 Cu5 Cu6 84.02(10) . .
O37 Cu5 O33 88.77(18) . .
O37 Cu5 O35 89.96(17) . 2_665
O37 Cu5 O39 167.75(15) . .
O37 Cu5 O114 98.54(16) . .
O39 Cu5 Cu6 83.83(11) . .
O39 Cu5 O114 93.70(17) . .
O114 Cu5 Cu6 174.54(14) . .
O34 Cu6 Cu5 81.77(12) . .
O34 Cu6 O36 168.07(16) . 2_665
O34 Cu6 O113 104.6(3) . .
O34 Cu6 O123 88.4(3) . .
O36 Cu6 Cu5 86.30(11) 2_665 .
O36 Cu6 O113 87.2(3) 2_665 .
O36 Cu6 O123 103.4(3) 2_665 .
O38 Cu6 Cu5 84.17(10) . .
O38 Cu6 O34 88.90(17) . .
O38 Cu6 O36 90.14(17) . 2_665
O38 Cu6 O40 168.82(14) . .
O38 Cu6 O113 101.5(2) . .
O38 Cu6 O123 87.9(3) . .
O40 Cu6 Cu5 84.67(10) . .
O40 Cu6 O34 90.10(18) . .
O40 Cu6 O36 88.54(17) . 2_665
O40 Cu6 O113 89.5(2) . .
O40 Cu6 O123 103.2(3) . .
O113 Cu6 Cu5 171.4(2) . .
O123 Cu6 Cu5 167.5(3) . .
O123 Cu6 O113 21.1(3) . .
O25 Cu7 Cu8 80.11(9) . .
O25 Cu7 O106 91.52(12) . .
O27 Cu7 Cu8 85.87(10) . .
O27 Cu7 O25 165.98(14) . .
O27 Cu7 O106 102.44(13) . .
O29 Cu7 Cu8 82.96(11) . .
O29 Cu7 O25 90.30(16) . .
O29 Cu7 O27 88.46(17) . .
O29 Cu7 O106 89.78(14) . .
O31 Cu7 Cu8 87.74(10) . .
O31 Cu7 O25 91.01(14) . .
O31 Cu7 O27 87.93(15) . .
O31 Cu7 O29 170.24(15) . .
O31 Cu7 O106 99.85(14) . .
O106 Cu7 Cu8 168.85(9) . .
O26 Cu8 Cu7 88.23(10) . .
O26 Cu8 O28 170.58(14) . .
O26 Cu8 O30 88.91(16) . .
O26 Cu8 O32 90.13(16) . .
O26 Cu8 O117 101.2(2) . .
O26 Cu8 O197 96.8(3) . .
O28 Cu8 Cu7 82.35(10) . .
O28 Cu8 O30 89.94(16) . .
O28 Cu8 O32 88.62(16) . .
O28 Cu8 O117 88.1(2) . .
O28 Cu8 O197 92.5(3) . .
O30 Cu8 Cu7 84.80(11) . .
O30 Cu8 O32 165.30(15) . .
O30 Cu8 O117 107.5(2) . .
O30 Cu8 O197 91.2(3) . .
O32 Cu8 Cu7 80.51(10) . .
O32 Cu8 O117 87.1(2) . .
O32 Cu8 O197 103.5(3) . .
O117 Cu8 Cu7 164.5(2) . .
O197 Cu8 Cu7 173.5(3) . .
O197 Cu8 O117 16.9(3) . .
O17 Cu9 Cu10 83.37(11) . .
O17 Cu9 O19 169.97(17) . .
O17 Cu9 O21 89.2(2) . .
O17 Cu9 O23 89.27(18) . .
O17 Cu9 O10W 93.27(16) . .
O19 Cu9 Cu10 86.79(12) . .
O19 Cu9 O21 87.7(2) . .
O19 Cu9 O23 91.2(2) . .
O19 Cu9 O10W 96.54(17) . .
O21 Cu9 Cu10 83.05(12) . .
O21 Cu9 O10W 96.12(17) . .
O23 Cu9 Cu10 81.83(11) . .
O23 Cu9 O21 164.88(17) . .
O23 Cu9 O10W 98.99(17) . .
O10W Cu9 Cu10 176.54(13) . .
O18 Cu10 Cu9 84.86(11) . .
O18 Cu10 O20 165.95(15) . .
O18 Cu10 O111 102.17(19) . .
O20 Cu10 Cu9 81.09(10) . .
O20 Cu10 O111 91.84(19) . .
O22 Cu10 Cu9 84.52(11) . .
O22 Cu10 O18 90.1(2) . .
O22 Cu10 O20 88.93(19) . .
O22 Cu10 O111 90.0(2) . .
O24 Cu10 Cu9 86.16(11) . .
O24 Cu10 O18 88.7(2) . .
O24 Cu10 O20 89.99(19) . .
O24 Cu10 O22 170.67(16) . .
O24 Cu10 O111 99.3(2) . .
O111 Cu10 Cu9 171.11(17) . .
O1 Cu11 Cu12 85.41(9) . .
O1 Cu11 O5 88.73(14) . 2_665
O1 Cu11 O7 88.81(16) . .
O1 Cu11 O102 98.02(13) . .
O3 Cu11 Cu12 84.47(11) . .
O3 Cu11 O1 169.81(14) . .
O3 Cu11 O5 91.41(17) . 2_665
O3 Cu11 O7 88.75(18) . .
O3 Cu11 O102 92.12(14) . .
O5 Cu11 Cu12 83.85(9) 2_665 .
O5 Cu11 O102 94.90(13) 2_665 .
O7 Cu11 Cu12 83.10(10) . .
O7 Cu11 O5 166.87(14) . 2_665
O7 Cu11 O102 98.22(14) . .
O102 Cu11 Cu12 176.34(11) . .
O2 Cu12 Cu11 83.20(9) . .
O2 Cu12 O2WA 103.0(2) . .
O2 Cu12 O2WB 84.9(3) . .
O4 Cu12 Cu11 83.60(10) . .
O4 Cu12 O2 166.71(14) . .
O4 Cu12 O2WA 89.9(2) . .
O4 Cu12 O2WB 108.4(3) . .
O6 Cu12 Cu11 84.50(9) 2_665 .
O6 Cu12 O2 88.68(15) 2_665 .
O6 Cu12 O4 91.62(15) 2_665 .
O6 Cu12 O8 170.00(13) 2_665 .
O6 Cu12 O2WA 103.9(2) 2_665 .
O6 Cu12 O2WB 89.8(3) 2_665 .
O8 Cu12 Cu11 85.53(9) . .
O8 Cu12 O2 89.31(16) . .
O8 Cu12 O4 88.10(16) . .
O8 Cu12 O2WA 86.1(2) . .
O8 Cu12 O2WB 99.8(3) . .
O2WA Cu12 Cu11 169.5(2) . .
O2WB Cu12 Cu11 166.9(3) . .
O2WB Cu12 O2WA 22.8(3) . .
C1 O1 Cu11 122.4(3) . .
C1 O2 Cu12 124.0(3) . .
C9 O3 Cu11 122.5(4) . .
C9 O4 Cu12 122.6(3) . .
C17 O5 Cu11 122.1(3) . 2_665
C17 O6 Cu12 122.4(3) . 2_665
C25 O7 Cu11 123.4(3) . .
C25 O8 Cu12 121.2(3) . .
C8 O9 Cu1 123.0(3) . 2_665
C8 O10 Cu2 121.2(3) . 2_665
C33 O11 Cu1 122.4(3) . .
C33 O12 Cu2 122.4(3) . .
C41 O13 Cu1 122.7(4) . .
C41 O14 Cu2 121.7(3) . .
C49 O15 Cu1 120.8(3) . 2_665
C49 O16 Cu2 124.2(3) . 2_665
C40 O17 Cu9 124.1(3) . .
C40 O18 Cu10 120.9(3) . .
C16 O19 Cu9 119.3(4) . .
C16 O20 Cu10 125.3(3) . .
C57 O21 Cu9 123.8(4) . .
C57 O22 Cu10 123.6(4) . .
C65 O23 Cu9 124.0(4) . .
C65 O24 Cu10 120.8(4) . .
C32 O25 Cu7 126.8(3) . .
C32 O26 Cu8 118.4(3) . .
C73 O27 Cu7 119.1(3) . .
C73 O28 Cu8 124.3(3) . .
C64 O29 Cu7 124.1(4) . .
C64 O30 Cu8 121.0(3) . .
C81 O31 Cu7 119.1(3) . .
C81 O32 Cu8 126.3(3) . .
C88 O33 Cu5 119.9(4) . .
C88 O34 Cu6 125.7(4) . .
C72 O35 Cu5 125.8(3) . 2_665
C72 O36 Cu6 120.2(4) . 2_665
C89 O37 Cu5 123.2(3) . .
C89 O38 Cu6 123.0(3) . .
C56 O39 Cu5 122.5(3) . .
C56 O40 Cu6 123.0(3) . .
C80 O41 Cu3 126.3(3) . .
C80 O42 Cu4 118.7(3) . .
C24 O43 Cu3 117.0(3) . .
C24 O44 Cu4 128.5(3) . .
C48 O45 Cu3 120.9(3) . .
C48 O46 Cu4 124.2(3) . .
C96 O47 Cu3 125.1(3) . .
C96 O48 Cu4 121.1(3) . .
C197 O2WB Cu12 125.5(8) 2_665 .
O113 O12W C117 152.1(17) 2_665 .
C100 N1 C101 119.8(13) . .
C100 N1 C102 121.3(13) . .
C102 N1 C101 118.6(11) . .
O100 C100 N1 121.8(18) . .
C103 N2 C104 121.9(6) . .
C103 N2 C105 119.5(6) . .
C104 N2 C105 118.5(6) . .
C103 O101 Cu1 125.8(4) . .
O101 C103 N2 123.0(6) . .
C106 N3 C107 121.1(7) . .
C106 N3 C108 123.2(8) . .
C107 N3 C108 115.7(7) . .
C106 O102 Cu11 121.5(4) . .
O102 C106 N3 126.1(7) . .
C109 N4 C110 119.5(8) . .
C109 N4 C111 120.4(7) . .
C110 N4 C111 120.0(6) . .
O103 C109 N4 122.9(9) . .
C112 N5 C113 120.9(7) . .
C112 N5 C114 121.4(7) . .
C114 N5 C113 117.7(6) . .
C112 O104 Cu3 118.0(3) . .
O104 C112 N5 125.1(7) . .
C115 N6A C196 89.2(17) . .
C115 N6A C117 125.6(16) . .
C116 N6A C115 121.3(17) . .
C116 N6A C196 144(3) . .
C116 N6A C117 112.9(16) . .
C115 N6B C116 100.2(18) . .
C115 N6B C196 115(2) . .
C115 N6B C117 139(2) . .
C196 N6B C116 138(2) . .
C196 N6B C117 46.3(13) . .
C117 N6B C116 92.5(17) . .
C115 N6C C116 114(3) . .
C115 N6C C186 155(4) . .
C186 N6C C116 60(3) . .
C115 O105 Cu2 116.1(17) . .
C115 O195 Cu2 105.5(6) . .
N6A C115 O195 125.6(15) . .
N6B C115 N6C 82(2) . .
N6B C115 O195 128.2(14) . .
N6C C115 N6A 58(2) . .
N6C C115 O195 82.7(19) . .
O105 C115 N6A 126.5(19) . .
O105 C115 N6B 131.5(19) . .
O105 C115 N6C 80(2) . .
N6A C116 N6C 54(2) . .
N6A C116 C186 113(3) . .
N6C C116 N6B 60.9(12) . .
C186 C116 N6B 118(2) . .
C186 C116 N6C 59(2) . .
N6C C186 O8WA 121(4) . 2_665
N6C C186 C116 61(2) . .
C116 C186 O8WA 146(5) . 2_665
C117 C196 N6A 56.4(13) . .
C117 C196 N6B 70.3(16) . .
O12W C117 N6A 89(2) . .
O12W C117 N6B 111.9(17) . .
C196 C117 O12W 162(2) . .
C196 C117 N6A 84.7(18) . .
C196 C117 N6B 63.4(13) . .
C118 N7 C119 120.8(5) . .
C118 N7 C120 122.7(5) . .
C120 N7 C119 116.3(5) . .
C118 O106 Cu7 115.2(3) . .
O106 C118 N7 124.3(5) . .
C121 N8 C122 118.2(19) . .
C123 N8 C121 128.2(17) . .
C123 N8 C122 113.5(17) . .
O107 C123 N8 122.9(18) . .
C125 N9 C124 132.5(14) . .
C125 N9 C126 104.4(15) . .
C126 N9 C124 123.1(15) . .
O108 C125 N9 121(2) . .
C127 N10 C128 120.5(13) . .
C127 N10 C129 120.3(13) . .
C129 N10 C128 119.2(12) . .
O109 C127 N10 118(3) . .
O109 C127 O199 121(3) . .
O199 C127 N10 119.5(19) . .
C130 N11 C131 120.2(10) . .
C130 N11 C132 127.2(19) . .
C130 N11 C192 109(2) . .
C131 N11 C132 109.5(17) . .
C192 N11 C131 117(2) . .
C192 N11 C132 57(2) . .
O110 C130 N11 126.3(11) . .
C133 N12 C134 133.8(13) . .
C133 N12 C135 116.3(14) . .
C133 N12 C195 108.9(17) . .
C134 N12 C135 109.9(13) . .
C195 N12 C134 48.2(13) . .
C195 N12 C135 114(2) . .
C133 O111 Cu10 110.6(6) . .
N12 C133 O111 127.3(12) . .
O13W C134 N12 102.7(13) . .
C195 C134 O13W 154(2) . .
C195 C134 N12 65.5(16) . .
C134 C195 N12 66.3(16) . .
C138 N13A C136 127(7) . .
C136 N13B C137 120.9(12) . .
C136 N13B C197 140.7(16) . .
C136 N13B C138 122.1(16) . .
C137 N13B C197 91.7(14) . .
C138 N13B C137 114.3(16) . .
C138 N13B C197 45.9(16) . .
C136 O112 Cu4 106.5(4) . .
N13A C136 O112 143(4) . .
N13B C136 N13A 45(4) . .
N13B C136 O112 126.6(10) . .
N13B C197 O2WB 137.9(18) . 2_665
C138 C197 O2WB 158.3(17) . 2_665
C138 C197 N13B 63.6(15) . .
C197 C138 N13A 114(3) . .
C197 C138 N13B 70.5(11) . .
O123 N14 C140 151.7(14) . .
O123 N14 C141 90.2(18) . .
C139 N14 C140 119.8(14) . .
C139 N14 C141 117(2) . .
C140 N14 C141 117.1(19) . .
C151 N14 O123 124.5(16) . .
C151 N14 C139 93.2(15) . .
C151 N14 C141 120(5) . .
O12W O113 Cu6 115.1(9) 2_665 .
O123 O113 Cu6 76.2(9) . .
O123 O113 O12W 167.5(14) . 2_665
C139 O113 Cu6 109.1(9) . .
C139 O113 O12W 133.0(13) . 2_665
N14 O123 Cu6 109.6(9) . .
O113 O123 Cu6 82.7(9) . .
O113 O123 N14 166.6(14) . .
C139 O123 Cu6 146.5(16) . .
C139 O123 N14 65.7(13) . .
C139 O123 O113 101.2(16) . .
O113 C139 N14 121.1(14) . .
O113 C139 C151 158.3(15) . .
O123 C139 N14 81.6(16) . .
O123 C139 C151 121.8(17) . .
N14 C140 N18 94.6(13) . .
C151 C140 N14 58.2(15) . .
C151 C140 N18 52.7(16) . .
C151 C140 C162 102(3) . .
C162 C140 N14 143(3) . .
C162 C140 N18 53(2) . .
N14 C151 C161 127.2(17) . .
N14 C151 C162 119.4(19) . .
C140 C151 N14 85.9(17) . .
C140 C151 C139 119.5(18) . .
C140 C151 N18 92(2) . .
C140 C151 C161 146(2) . .
N18 C151 N14 126.2(17) . .
N18 C151 C139 141.8(15) . .
N18 C151 C161 63.3(13) . .
N18 C151 C162 54.0(15) . .
C161 C151 C139 93.2(13) . .
C162 C151 C139 160.3(18) . .
C162 C151 C161 106.4(19) . .
C142 N15 C143 111.2(14) . .
C142 N15 C144 121.8(13) . .
C143 N15 C144 126.8(16) . .
C142 O114 Cu5 118.9(7) . .
O114 C142 N15 130.9(12) . .
C145 N16 C146 130.5(12) . .
C145 N16 C147 117.2(10) . .
C146 N16 C147 112.2(10) . .
O185 C145 N16 115.3(18) . .
O115 C146 N16 113.5(16) . .
C148 N17 C149 115.5(12) . .
C148 N17 C150 117.7(11) . .
C149 N17 C150 126.8(13) . .
O116 C148 N17 127(2) . .
C151 N18 C140 35.4(10) . .
C160 O197 Cu8 94.3(7) . .
O197 C160 C162 146.8(12) . .
C140 C162 C151 37.5(18) . .
C140 C162 C160 112(3) . .
C151 C162 C160 87.7(17) . .

loop_
_geom_bond_atom_site_label_1
_geom_bond_atom_site_label_2
_geom_bond_distance
_geom_bond_site_symmetry_2
C1 C2 1.490(7) .
C1 O1 1.259(6) .
C1 O2 1.279(6) .
C2 C3 1.404(8) .
C2 C7 1.397(7) .
C3 H3 0.95 .
C3 C4 1.404(10) .
C4 H4 0.95 .
C4 C5 1.390(10) .
C5 H5 0.95 .
C5 C6 1.387(8) .
C6 C7 1.393(7) .
C6 C8 1.508(7) .
C7 H7 0.95 .
C8 O9 1.249(6) .
C8 O10 1.248(6) .
C9 C10 1.497(8) .
C9 O3 1.264(6) .
C9 O4 1.245(6) .
C10 C11 1.398(10) .
C10 C15 1.397(8) .
C11 H11 0.95 .
C11 C12 1.394(11) .
C12 H12 0.95 .
C12 C13 1.386(11) .
C13 H13 0.95 .
C13 C14 1.372(9) .
C14 C15 1.383(8) .
C14 C16 1.500(8) .
C15 H15 0.95 .
C16 O19 1.253(7) .
C16 O20 1.246(7) .
C17 C18 1.503(6) .
C17 O5 1.251(6) .
C17 O6 1.260(5) .
C18 C19 1.395(6) .
C18 C23 1.376(7) .
C19 H19 0.95 .
C19 C20 1.388(7) .
C20 H20 0.95 .
C20 C21 1.377(8) .
C21 H21 0.95 .
C21 C22 1.401(6) .
C22 C23 1.389(6) .
C22 C24 1.490(7) .
C23 H23 0.95 .
C24 O43 1.277(5) .
C24 O44 1.242(5) .
C25 C26 1.499(6) .
C25 O7 1.262(6) .
C25 O8 1.259(6) .
C26 C27 1.376(7) .
C26 C31 1.393(6) .
C27 H27 0.95 .
C27 C28 1.368(8) .
C28 H28 0.95 .
C28 C29 1.388(7) .
C29 H29 0.95 .
C29 C30 1.386(7) .
C30 C31 1.392(6) .
C30 C32 1.494(6) .
C31 H31 0.95 .
C32 O25 1.256(5) .
C32 O26 1.266(6) .
C33 C34 1.510(8) .
C33 O11 1.251(6) .
C33 O12 1.254(6) .
C34 C35 1.387(8) .
C34 C39 1.404(7) .
C35 H35 0.95 .
C35 C36 1.361(9) .
C36 H36 0.95 .
C36 C37 1.393(9) .
C37 H37 0.95 .
C37 C38 1.387(8) .
C38 C39 1.375(8) .
C38 C40 1.513(7) .
C39 H39 0.95 .
C40 O17 1.253(6) .
C40 O18 1.265(6) .
C41 C42 1.516(7) .
C41 O13 1.239(6) .
C41 O14 1.253(6) .
C42 C43 1.395(8) .
C42 C47 1.392(7) .
C43 H43 0.95 .
C43 C44 1.384(10) .
C44 H44 0.95 .
C44 C45 1.389(10) .
C45 H45 0.95 .
C45 C46 1.389(8) .
C46 C47 1.390(7) .
C46 C48 1.495(7) .
C47 H47 0.95 .
C48 O45 1.271(6) .
C48 O46 1.248(6) .
C49 C50 1.505(7) .
C49 O15 1.247(6) .
C49 O16 1.256(6) .
C50 C51 1.391(8) .
C50 C55 1.386(7) .
C51 H51 0.95 .
C51 C52 1.370(10) .
C52 H52 0.95 .
C52 C53 1.426(10) .
C53 H53 0.95 .
C53 C54 1.388(8) .
C54 C55 1.399(7) .
C54 C56 1.502(7) .
C55 H55 0.95 .
C56 O39 1.263(6) .
C56 O40 1.257(6) .
C57 C58 1.489(9) .
C57 O21 1.249(7) .
C57 O22 1.259(7) .
C58 C59 1.381(9) .
C58 C63 1.392(8) .
C59 H59 0.95 .
C59 C60 1.388(12) .
C60 H60 0.95 .
C60 C61 1.391(11) .
C61 H61 0.95 .
C61 C62 1.393(9) .
C62 C63 1.388(8) .
C62 C64 1.506(8) .
C63 H63 0.95 .
C64 O29 1.249(6) .
C64 O30 1.262(6) .
C65 C66 1.512(8) .
C65 O23 1.250(6) .
C65 O24 1.253(6) .
C66 C67 1.384(8) .
C66 C71 1.382(8) .
C67 H67 0.95 .
C67 C68 1.393(10) .
C68 H68 0.95 .
C68 C69 1.398(9) .
C69 H69 0.95 .
C69 C70 1.397(7) .
C70 C71 1.391(8) .
C70 C72 1.495(7) .
C71 H71 0.95 .
C72 O35 1.247(7) .
C72 O36 1.266(6) .
C73 C74 1.518(6) .
C73 O27 1.256(6) .
C73 O28 1.249(6) .
C74 C75 1.391(6) .
C74 C79 1.383(7) .
C75 H75 0.95 .
C75 C76 1.391(7) .
C76 H76 0.95 .
C76 C77 1.376(7) .
C77 H77 0.95 .
C77 C78 1.392(6) .
C78 C79 1.396(6) .
C78 C80 1.508(6) .
C79 H79 0.95 .
C80 O41 1.254(5) .
C80 O42 1.261(5) .
C81 C82 1.496(7) .
C81 O31 1.264(6) .
C81 O32 1.255(6) .
C82 C83 1.408(9) .
C82 C87 1.384(8) .
C83 H83 0.95 .
C83 C84 1.401(10) .
C84 H84 0.95 .
C84 C85 1.372(11) .
C85 H85 0.95 .
C85 C86 1.368(10) .
C86 C87 1.394(8) .
C86 C88 1.506(8) .
C87 H87 0.95 .
C88 O33 1.260(7) .
C88 O34 1.258(7) .
C89 C90 1.501(7) .
C89 O37 1.246(6) .
C89 O38 1.262(6) .
C90 C91 1.391(7) .
C90 C95 1.379(7) .
C91 H91 0.95 .
C91 C92 1.390(8) .
C92 H92 0.95 .
C92 C93 1.380(8) .
C93 H93 0.95 .
C93 C94 1.405(6) .
C94 C95 1.394(6) .
C94 C96 1.491(7) .
C95 H95 0.95 .
C96 O47 1.265(5) .
C96 O48 1.262(6) .
Cu1 Cu2 2.6267(8) .
Cu1 O9 1.963(4) 2_665
Cu1 O11 1.963(4) .
Cu1 O13 1.957(4) .
Cu1 O15 1.956(4) 2_665
Cu1 O101 2.132(3) .
Cu2 O10 1.964(4) 2_665
Cu2 O12 1.958(4) .
Cu2 O14 1.969(4) .
Cu2 O16 1.978(4) 2_665
Cu2 O105 2.17(3) .
Cu2 O195 2.146(11) .
Cu3 Cu4 2.6341(7) .
Cu3 O41 1.958(3) .
Cu3 O43 1.944(3) .
Cu3 O45 1.981(4) .
Cu3 O47 1.972(3) .
Cu3 O104 2.133(3) .
Cu4 O42 1.973(3) .
Cu4 O44 1.984(3) .
Cu4 O46 1.960(3) .
Cu4 O48 1.938(3) .
Cu4 O112 2.152(4) .
Cu5 Cu6 2.6346(9) .
Cu5 O33 1.963(4) .
Cu5 O35 1.962(4) 2_665
Cu5 O37 1.960(4) .
Cu5 O39 1.977(4) .
Cu5 O114 2.141(5) .
Cu6 O34 1.962(4) .
Cu6 O36 1.964(4) 2_665
Cu6 O38 1.954(3) .
Cu6 O40 1.954(4) .
Cu6 O113 2.169(8) .
Cu6 O123 2.124(9) .
Cu7 Cu8 2.6388(9) .
Cu7 O25 1.986(3) .
Cu7 O27 1.978(3) .
Cu7 O29 1.953(4) .
Cu7 O31 1.943(4) .
Cu7 O106 2.136(3) .
Cu8 O26 1.953(3) .
Cu8 O28 1.956(3) .
Cu8 O30 1.970(4) .
Cu8 O32 1.977(4) .
Cu8 O117 2.178(8) .
Cu8 O197 2.143(11) .
Cu9 Cu10 2.6493(9) .
Cu9 O17 1.944(4) .
Cu9 O19 1.959(4) .
Cu9 O21 1.985(5) .
Cu9 O23 1.981(4) .
Cu9 O10W 2.128(5) .
Cu10 O18 1.967(4) .
Cu10 O20 1.972(4) .
Cu10 O22 1.952(4) .
Cu10 O24 1.945(4) .
Cu10 O111 2.175(6) .
Cu11 Cu12 2.6406(8) .
Cu11 O1 1.960(3) .
Cu11 O3 1.939(4) .
Cu11 O5 1.972(3) 2_665
Cu11 O7 1.967(3) .
Cu11 O102 2.140(3) .
Cu12 O2 1.969(4) .
Cu12 O4 1.964(4) .
Cu12 O6 1.950(3) 2_665
Cu12 O8 1.958(3) .
Cu12 O2WA 2.180(8) .
Cu12 O2WB 2.179(9) .
O5 Cu11 1.972(3) 2_665
O6 Cu12 1.950(3) 2_665
O9 Cu1 1.963(4) 2_665
O10 Cu2 1.964(4) 2_665
O15 Cu1 1.956(4) 2_665
O16 Cu2 1.978(4) 2_665
O35 Cu5 1.961(4) 2_665
O36 Cu6 1.964(4) 2_665
O2WB C197 1.84(3) 2_665
O4WB O9WB 1.08(3) 1_455
O8WA C186 1.52(5) 2_665
O9WB O4WB 1.08(3) 1_655
O12W C117 1.31(2) .
O12W O113 1.246(19) 2_665
O13W C134 1.32(2) .
N1 C100 1.33(2) .
N1 C101 1.440(18) .
N1 C102 1.431(17) .
O100 C100 1.21(2) .
N2 C103 1.345(7) .
N2 C104 1.431(10) .
N2 C105 1.449(10) .
O101 C103 1.238(7) .
N3 C106 1.326(8) .
N3 C107 1.401(11) .
N3 C108 1.421(13) .
O102 C106 1.211(8) .
N4 C109 1.354(10) .
N4 C110 1.428(9) .
N4 C111 1.457(11) .
O103 C109 1.242(12) .
N5 C112 1.317(7) .
N5 C113 1.470(11) .
N5 C114 1.411(12) .
O104 C112 1.246(7) .
N6A C115 1.366(17) .
N6A C116 1.362(18) .
N6A C196 1.79(3) .
N6A C117 1.493(17) .
N6B C115 1.252(16) .
N6B C116 1.81(3) .
N6B C196 1.394(18) .
N6B C117 1.47(2) .
N6C C115 1.333(18) .
N6C C116 1.51(5) .
N6C C186 1.466(19) .
O105 C115 1.240(17) .
O195 C115 1.503(14) .
C116 C186 1.49(6) .
C186 O8WA 1.52(5) 2_665
C196 C117 1.13(3) .
N7 C118 1.312(7) .
N7 C119 1.470(7) .
N7 C120 1.432(7) .
O106 C118 1.232(6) .
N8 C121 1.35(3) .
N8 C122 1.46(3) .
N8 C123 1.32(2) .
O107 C123 1.19(2) .
N9 C124 1.44(3) .
N9 C125 1.41(2) .
N9 C126 1.43(2) .
O108 C125 1.191(13) .
N10 C127 1.329(14) .
N10 C128 1.451(15) .
N10 C129 1.446(14) .
O109 C127 1.226(19) .
O199 C127 1.240(17) .
N11 C130 1.329(14) .
N11 C131 1.466(16) .
N11 C132 1.64(3) .
N11 C192 1.46(2) .
O110 C130 1.205(12) .
N12 C133 1.238(17) .
N12 C134 1.433(14) .
N12 C135 1.537(16) .
N12 C195 1.42(3) .
O111 C133 1.384(14) .
C134 C195 1.17(3) .
N13A C136 1.36(2) .
N13A C138 1.29(8) .
N13B C136 1.306(15) .
N13B C137 1.455(15) .
N13B C197 1.474(18) .
N13B C138 1.401(14) .
O112 C136 1.402(11) .
C197 O2WB 1.84(3) 2_665
C197 C138 1.12(4) .
N14 O123 1.436(19) .
N14 C139 1.322(15) .
N14 C140 1.470(15) .
N14 C141 1.472(18) .
N14 C151 1.25(2) .
O113 O12W 1.246(19) 2_665
O113 O123 0.788(10) .
O113 C139 1.215(13) .
O123 C139 0.785(13) .
C139 C151 1.87(2) .
C140 C151 0.86(2) .
C140 N18 1.49(2) .
C140 C162 0.93(3) .
C151 N18 1.18(2) .
C151 C161 1.64(3) .
C151 C162 1.39(4) .
N15 C142 1.348(16) .
N15 C143 1.39(2) .
N15 C144 1.53(2) .
O114 C142 1.234(13) .
N16 C145 1.318(14) .
N16 C146 1.398(17) .
N16 C147 1.554(14) .
O115 C146 1.32(3) .
O185 C145 1.17(2) .
N17 C148 1.353(17) .
N17 C149 1.398(11) .
N17 C150 1.415(12) .
O116 C148 1.169(14) .
O197 C160 1.785(17) .
C160 C162 1.94(3) .

loop_
_geom_torsion_atom_site_label_1
_geom_torsion_atom_site_label_2
_geom_torsion_atom_site_label_3
_geom_torsion_atom_site_label_4
_geom_torsion
_geom_torsion_site_symmetry_1
_geom_torsion_site_symmetry_4
C1 C2 C3 C4 -176.5(7) . .
C1 C2 C7 C6 177.7(5) . .
C2 C1 O1 Cu11 -177.8(3) . .
C2 C1 O2 Cu12 -179.8(3) . .
C2 C3 C4 C5 -3.3(15) . .
C3 C2 C7 C6 -2.6(8) . .
C3 C4 C5 C6 1.5(15) . .
C4 C5 C6 C7 -0.2(12) . .
C4 C5 C6 C8 176.6(8) . .
C5 C6 C7 C2 0.8(9) . .
C5 C6 C8 O9 -4.8(9) . .
C5 C6 C8 O10 173.8(6) . .
C6 C8 O9 Cu1 -173.1(4) . 2_665
C6 C8 O10 Cu2 177.5(4) . 2_665
C7 C2 C3 C4 3.8(11) . .
C7 C6 C8 O9 172.1(5) . .
C7 C6 C8 O10 -9.3(8) . .
C8 C6 C7 C2 -176.1(5) . .
C9 C10 C11 C12 -175.8(10) . .
C9 C10 C15 C14 175.5(6) . .
C10 C9 O3 Cu11 169.8(4) . .
C10 C9 O4 Cu12 -167.9(4) . .
C10 C11 C12 C13 1(2) . .
C11 C10 C15 C14 1.5(11) . .
C11 C12 C13 C14 0(2) . .
C12 C13 C14 C15 -0.3(17) . .
C12 C13 C14 C16 178.1(11) . .
C13 C14 C15 C10 -0.5(12) . .
C13 C14 C16 O19 3.0(12) . .
C13 C14 C16 O20 -178.6(8) . .
C14 C16 O19 Cu9 -178.3(5) . .
C14 C16 O20 Cu10 173.5(5) . .
C15 C10 C11 C12 -1.8(16) . .
C15 C14 C16 O19 -178.6(7) . .
C15 C14 C16 O20 -0.2(10) . .
C16 C14 C15 C10 -178.8(6) . .
C17 C18 C19 C20 -175.6(4) . .
C17 C18 C23 C22 174.8(4) . .
C18 C17 O5 Cu11 168.0(3) . 2_665
C18 C17 O6 Cu12 -170.2(3) . 2_665
C18 C19 C20 C21 -0.2(8) . .
C19 C18 C23 C22 -2.1(7) . .
C19 C20 C21 C22 -0.2(8) . .
C20 C21 C22 C23 -0.6(7) . .
C20 C21 C22 C24 178.8(5) . .
C21 C22 C23 C18 1.7(7) . .
C21 C22 C24 O43 -3.3(7) . .
C21 C22 C24 O44 178.0(4) . .
C22 C24 O43 Cu3 178.9(3) . .
C22 C24 O44 Cu4 173.7(3) . .
C23 C18 C19 C20 1.3(7) . .
C23 C22 C24 O43 176.1(4) . .
C23 C22 C24 O44 -2.6(7) . .
C24 C22 C23 C18 -177.7(4) . .
C25 C26 C27 C28 178.4(6) . .
C25 C26 C31 C30 -176.2(5) . .
C26 C25 O7 Cu11 -177.2(4) . .
C26 C25 O8 Cu12 -179.7(4) . .
C26 C27 C28 C29 -1.7(11) . .
C27 C26 C31 C30 2.4(8) . .
C27 C28 C29 C30 1.4(10) . .
C28 C29 C30 C31 0.8(9) . .
C28 C29 C30 C32 -178.2(6) . .
C29 C30 C31 C26 -2.7(8) . .
C29 C30 C32 O25 13.7(7) . .
C29 C30 C32 O26 -167.3(5) . .
C30 C32 O25 Cu7 178.2(3) . .
C30 C32 O26 Cu8 -171.2(3) . .
C31 C26 C27 C28 -0.2(10) . .
C31 C30 C32 O25 -165.3(5) . .
C31 C30 C32 O26 13.7(7) . .
C32 C30 C31 C26 176.4(5) . .
C33 C34 C35 C36 -177.9(6) . .
C33 C34 C39 C38 177.2(5) . .
C34 C33 O11 Cu1 177.5(4) . .
C34 C33 O12 Cu2 179.7(4) . .
C34 C35 C36 C37 1.6(12) . .
C35 C34 C39 C38 -0.5(9) . .
C35 C36 C37 C38 -2.2(12) . .
C36 C37 C38 C39 1.4(11) . .
C36 C37 C38 C40 178.6(7) . .
C37 C38 C39 C34 -0.1(9) . .
C37 C38 C40 O17 -5.6(9) . .
C37 C38 C40 O18 172.5(6) . .
C38 C40 O17 Cu9 -177.6(4) . .
C38 C40 O18 Cu10 176.5(4) . .
C39 C34 C35 C36 -0.3(10) . .
C39 C38 C40 O17 171.7(5) . .
C39 C38 C40 O18 -10.3(9) . .
C40 C38 C39 C34 -177.3(5) . .
C41 C42 C43 C44 178.5(7) . .
C41 C42 C47 C46 -176.3(5) . .
C42 C41 O13 Cu1 -177.8(4) . .
C42 C41 O14 Cu2 175.3(4) . .
C42 C43 C44 C45 -1.2(14) . .
C43 C42 C47 C46 1.9(10) . .
C43 C44 C45 C46 0.0(14) . .
C44 C45 C46 C47 2.2(12) . .
C44 C45 C46 C48 -177.1(7) . .
C45 C46 C47 C42 -3.1(9) . .
C45 C46 C48 O45 2.3(9) . .
C45 C46 C48 O46 -177.1(6) . .
C46 C48 O45 Cu3 169.2(4) . .
C46 C48 O46 Cu4 -174.3(4) . .
C47 C42 C43 C44 0.3(12) . .
C47 C46 C48 O45 -177.0(5) . .
C47 C46 C48 O46 3.7(8) . .
C48 C46 C47 C42 176.2(5) . .
C49 C50 C51 C52 -177.7(8) . .
C49 C50 C55 C54 175.7(5) . .
C50 C49 O15 Cu1 179.0(4) . 2_665
C50 C49 O16 Cu2 -175.5(3) . 2_665
C50 C51 C52 C53 1.6(14) . .
C51 C50 C55 C54 -2.7(9) . .
C51 C52 C53 C54 -1.7(14) . .
C52 C53 C54 C55 -0.3(11) . .
C52 C53 C54 C56 177.9(7) . .
C53 C54 C55 C50 2.5(9) . .
C53 C54 C56 O39 -7.7(9) . .
C53 C54 C56 O40 170.7(6) . .
C54 C56 O39 Cu5 -177.0(4) . .
C54 C56 O40 Cu6 -178.9(4) . .
C55 C50 C51 C52 0.6(11) . .
C55 C54 C56 O39 170.6(5) . .
C55 C54 C56 O40 -11.0(8) . .
C56 C54 C55 C50 -175.8(5) . .
C57 C58 C59 C60 -177.3(9) . .
C57 C58 C63 C62 176.5(6) . .
C58 C57 O21 Cu9 174.5(5) . .
C58 C57 O22 Cu10 -176.7(4) . .
C58 C59 C60 C61 -0.4(16) . .
C59 C58 C63 C62 -2.4(11) . .
C59 C60 C61 C62 -0.1(16) . .
C60 C61 C62 C63 -0.7(13) . .
C60 C61 C62 C64 177.2(8) . .
C61 C62 C63 C58 2.0(10) . .
C61 C62 C64 O29 -2.8(9) . .
C61 C62 C64 O30 176.0(6) . .
C62 C64 O29 Cu7 -173.0(4) . .
C62 C64 O30 Cu8 -176.2(4) . .
C63 C58 C59 C60 1.6(14) . .
C63 C62 C64 O29 175.1(5) . .
C63 C62 C64 O30 -6.0(8) . .
C64 C62 C63 C58 -175.9(6) . .
C65 C66 C67 C68 -176.5(6) . .
C65 C66 C71 C70 175.7(5) . .
C66 C65 O23 Cu9 172.8(3) . .
C66 C65 O24 Cu10 -175.8(3) . .
C66 C67 C68 C69 1.0(10) . .
C67 C66 C71 C70 -2.4(8) . .
C67 C68 C69 C70 -2.7(11) . .
C68 C69 C70 C71 1.8(9) . .
C68 C69 C70 C72 179.0(6) . .
C69 C70 C71 C66 0.7(8) . .
C69 C70 C72 O35 -4.7(8) . .
C69 C70 C72 O36 175.1(5) . .
C70 C72 O35 Cu5 -179.2(3) . 2_665
C70 C72 O36 Cu6 177.8(3) . 2_665
C71 C66 C67 C68 1.5(9) . .
C71 C70 C72 O35 172.5(5) . .
C71 C70 C72 O36 -7.7(7) . .
C72 C70 C71 C66 -176.4(5) . .
C73 C74 C75 C76 -177.3(4) . .
C73 C74 C79 C78 175.4(4) . .
C74 C73 O27 Cu7 179.6(3) . .
C74 C73 O28 Cu8 -171.0(3) . .
C74 C75 C76 C77 0.0(7) . .
C75 C74 C79 C78 -2.3(7) . .
C75 C76 C77 C78 1.5(7) . .
C76 C77 C78 C79 -3.4(7) . .
C76 C77 C78 C80 176.6(4) . .
C77 C78 C79 C74 3.8(7) . .
C77 C78 C80 O41 -6.5(6) . .
C77 C78 C80 O42 174.8(4) . .
C78 C80 O41 Cu3 -178.0(3) . .
C78 C80 O42 Cu4 172.3(3) . .
C79 C74 C75 C76 0.4(7) . .
C79 C78 C80 O41 173.5(4) . .
C79 C78 C80 O42 -5.2(6) . .
C80 C78 C79 C74 -176.2(4) . .
C81 C82 C83 C84 175.5(7) . .
C81 C82 C87 C86 -177.5(5) . .
C82 C81 O31 Cu7 -169.5(3) . .
C82 C81 O32 Cu8 175.0(3) . .
C82 C83 C84 C85 2.3(14) . .
C83 C82 C87 C86 -1.1(8) . .
C83 C84 C85 C86 -1.7(15) . .
C84 C85 C86 C87 -0.3(13) . .
C84 C85 C86 C88 -177.8(8) . .
C85 C86 C87 C82 1.7(10) . .
C85 C86 C88 O33 3.0(10) . .
C85 C86 C88 O34 -175.9(7) . .
C86 C88 O33 Cu5 178.9(4) . .
C86 C88 O34 Cu6 -176.8(4) . .
C87 C82 C83 C84 -0.9(11) . .
C87 C86 C88 O33 -174.5(5) . .
C87 C86 C88 O34 6.6(8) . .
C88 C86 C87 C82 179.3(5) . .
C89 C90 C91 C92 179.6(5) . .
C89 C90 C95 C94 -177.0(4) . .
C90 C89 O37 Cu5 -177.9(3) . .
C90 C89 O38 Cu6 179.0(3) . .
C90 C91 C92 C93 -3.3(10) . .
C91 C90 C95 C94 0.2(8) . .
C91 C92 C93 C94 1.5(9) . .
C92 C93 C94 C95 1.0(8) . .
C92 C93 C94 C96 -176.8(5) . .
C93 C94 C95 C90 -1.9(7) . .
C93 C94 C96 O47 7.1(7) . .
C93 C94 C96 O48 -175.3(5) . .
C94 C96 O47 Cu3 170.5(3) . .
C94 C96 O48 Cu4 180.0(3) . .
C95 C90 C91 C92 2.4(9) . .
C95 C94 C96 O47 -170.6(4) . .
C95 C94 C96 O48 6.9(7) . .
C96 C94 C95 C90 175.9(4) . .
Cu1 Cu2 O12 C33 1.1(4) . .
Cu1 Cu2 O14 C41 4.7(4) . .
Cu1 Cu2 O105 C115 15(5) . .
Cu1 O101 C103 N2 -87.5(7) . .
Cu2 Cu1 O11 C33 3.6(4) . .
Cu2 Cu1 O13 C41 -0.5(4) . .
Cu2 O105 C115 N6A -147(3) . .
Cu2 O105 C115 N6B 180(2) . .
Cu2 O105 C115 N6C -110(2) . .
Cu2 O105 C115 O195 13E1(2) . .
Cu2 O195 C115 N6A -147(3) . .
Cu2 O195 C115 N6B -179.5(19) . .
Cu2 O195 C115 N6C -105.3(18) . .
Cu2 O195 C115 O105 -5E1(2) . .
Cu3 Cu4 O42 C80 6.5(3) . .
Cu3 Cu4 O44 C24 6.9(4) . .
Cu3 Cu4 O46 C48 0.4(4) . .
Cu3 Cu4 O48 C96 7.1(3) . .
Cu3 Cu4 O112 C136 13.2(11) . .
Cu3 O104 C112 N5 -163.8(4) . .
Cu4 Cu3 O41 C80 3.5(4) . .
Cu4 Cu3 O43 C24 5.7(3) . .
Cu4 Cu3 O45 C48 8.6(4) . .
Cu4 Cu3 O47 C96 9.1(3) . .
Cu4 Cu3 O104 C112 56.7(8) . .
Cu4 O112 C136 N13A 126(7) . .
Cu4 O112 C136 N13B -172.9(12) . .
Cu5 Cu6 O34 C88 -3.3(5) . .
Cu5 Cu6 O38 C89 0.0(4) . .
Cu5 Cu6 O40 C56 -2.3(4) . .
Cu5 Cu6 O123 N14 -6.6(17) . .
Cu5 Cu6 O123 O113 18E1(5) . .
Cu5 Cu6 O123 C139 -82(3) . .
Cu5 O114 C142 N15 -176.3(11) . .
Cu6 Cu5 O33 C88 -0.2(4) . .
Cu6 Cu5 O37 C89 -1.9(4) . .
Cu6 Cu5 O39 C56 -4.7(4) . .
Cu6 O113 O123 N14 -157(6) . .
Cu6 O113 O123 C139 -146.3(16) . .
Cu6 O113 C139 N14 38(2) . .
Cu6 O113 C139 O123 34.8(17) . .
Cu6 O113 C139 C151 71(4) . .
Cu6 O123 C139 N14 89(3) . .
Cu6 O123 C139 O113 -94(3) . .
Cu6 O123 C139 C151 101(3) . .
Cu7 Cu8 O26 C32 -8.1(4) . .
Cu7 Cu8 O28 C73 -9.9(4) . .
Cu7 Cu8 O30 C64 -7.8(4) . .
Cu7 Cu8 O32 C81 -1.8(4) . .
Cu7 O106 C118 N7 163.9(4) . .
Cu8 Cu7 O25 C32 -4.3(4) . .
Cu8 Cu7 O27 C73 -4.5(4) . .
Cu8 Cu7 O29 C64 -10.7(4) . .
Cu8 Cu7 O31 C81 -8.1(3) . .
Cu8 Cu7 O106 C118 12.2(8) . .
Cu8 O197 C160 C162 133(2) . .
Cu9 Cu10 O18 C40 3.4(5) . .
Cu9 Cu10 O20 C16 6.6(5) . .
Cu9 Cu10 O22 C57 -0.6(5) . .
Cu9 Cu10 O24 C65 0.1(4) . .
Cu10 Cu9 O17 C40 -1.3(5) . .
Cu10 Cu9 O19 C16 1.2(6) . .
Cu10 Cu9 O21 C57 4.2(5) . .
Cu10 Cu9 O23 C65 4.9(4) . .
Cu10 O111 C133 N12 -177.7(14) . .
Cu11 Cu12 O2 C1 -1.9(3) . .
Cu11 Cu12 O4 C9 -6.4(4) . .
Cu11 Cu12 O8 C25 -1.7(4) . .
Cu11 Cu12 O2WB C197 -13.6(18) . 2_665
Cu11 O102 C106 N3 -170.7(7) . .
Cu12 Cu11 O1 C1 -2.2(3) . .
Cu12 Cu11 O3 C9 3.1(4) . .
Cu12 Cu11 O7 C25 -3.6(4) . .
O1 C1 C2 C3 7.5(8) . .
O1 C1 C2 C7 -172.8(4) . .
O1 C1 O2 Cu12 0.9(6) . .
O1 Cu11 Cu12 O2 1.73(14) . .
O1 Cu11 Cu12 O4 -179.85(14) . .
O1 Cu11 Cu12 O6 -87.59(14) . 2_665
O1 Cu11 Cu12 O8 91.56(15) . .
O1 Cu11 Cu12 O2WA 128.4(11) . .
O1 Cu11 Cu12 O2WB -23.1(11) . .
O1 Cu11 O3 C9 -3.9(12) . .
O1 Cu11 O7 C25 -89.1(5) . .
O1 Cu11 O102 C106 153.1(5) . .
O2 C1 C2 C3 -171.8(6) . .
O2 C1 C2 C7 7.9(7) . .
O2 C1 O1 Cu11 1.5(6) . .
O2 Cu12 O4 C9 0.4(9) . .
O2 Cu12 O8 C25 81.6(4) . .
O2 Cu12 O2WB C197 -38.4(11) . 2_665
O3 C9 C10 C11 -0.6(10) . .
O3 C9 C10 C15 -174.5(6) . .
O3 C9 O4 Cu12 11.5(8) . .
O3 Cu11 Cu12 O2 -177.03(17) . .
O3 Cu11 Cu12 O4 1.39(17) . .
O3 Cu11 Cu12 O6 93.65(17) . 2_665
O3 Cu11 Cu12 O8 -87.20(18) . .
O3 Cu11 Cu12 O2WA -50.3(11) . .
O3 Cu11 Cu12 O2WB 158.2(11) . .
O3 Cu11 O1 C1 4.8(11) . .
O3 Cu11 O7 C25 81.0(5) . .
O3 Cu11 O102 C106 -27.9(5) . .
O4 C9 C10 C11 178.7(7) . .
O4 C9 C10 C15 4.8(9) . .
O4 C9 O3 Cu11 -9.5(8) . .
O4 Cu12 O2 C1 -8.8(9) . .
O4 Cu12 O8 C25 -85.4(4) . .
O4 Cu12 O2WB C197 142.0(11) . 2_665
O5 C17 C18 C19 1.8(6) . .
O5 C17 C18 C23 -175.1(4) . .
O5 C17 O6 Cu12 7.6(7) . 2_665
O5 Cu11 Cu12 O2 90.94(15) 2_665 .
O5 Cu11 Cu12 O4 -90.64(15) 2_665 .
O5 Cu11 Cu12 O6 1.62(15) 2_665 2_665
O5 Cu11 Cu12 O8 -179.23(16) 2_665 .
O5 Cu11 Cu12 O2WA -142.4(11) 2_665 .
O5 Cu11 Cu12 O2WB 66.1(11) 2_665 .
O5 Cu11 O1 C1 -86.1(3) 2_665 .
O5 Cu11 O3 C9 86.7(4) 2_665 .
O5 Cu11 O7 C25 -9.8(11) 2_665 .
O5 Cu11 O102 C106 63.7(5) 2_665 .
O6 C17 C18 C19 179.8(4) . .
O6 C17 C18 C23 3.0(6) . .
O6 C17 O5 Cu11 -9.8(7) . 2_665
O6 Cu12 O2 C1 82.7(4) 2_665 .
O6 Cu12 O4 C9 -90.7(4) 2_665 .
O6 Cu12 O8 C25 3.2(12) 2_665 .
O6 Cu12 O2WB C197 50.3(11) 2_665 2_665
O7 C25 C26 C27 -1.8(8) . .
O7 C25 C26 C31 176.7(5) . .
O7 C25 O8 Cu12 -0.6(8) . .
O7 Cu11 Cu12 O2 -87.63(17) . .
O7 Cu11 Cu12 O4 90.79(17) . .
O7 Cu11 Cu12 O6 -176.95(17) . 2_665
O7 Cu11 Cu12 O8 2.20(18) . .
O7 Cu11 Cu12 O2WA 39.1(11) . .
O7 Cu11 Cu12 O2WB -112.4(11) . .
O7 Cu11 O1 C1 81.0(3) . .
O7 Cu11 O3 C9 -80.1(4) . .
O7 Cu11 O102 C106 -116.9(5) . .
O8 C25 C26 C27 177.4(6) . .
O8 C25 C26 C31 -4.1(8) . .
O8 C25 O7 Cu11 3.7(9) . .
O8 Cu12 O2 C1 -87.5(4) . .
O8 Cu12 O4 C9 79.3(4) . .
O8 Cu12 O2WB C197 -126.8(11) . 2_665
O9 C8 O10 Cu2 -4.1(8) . 2_665
O9 Cu1 Cu2 O10 -3.12(18) 2_665 2_665
O9 Cu1 Cu2 O12 177.69(18) 2_665 .
O9 Cu1 Cu2 O14 -91.93(18) 2_665 .
O9 Cu1 Cu2 O16 87.35(18) 2_665 2_665
O9 Cu1 Cu2 O105 121(3) 2_665 .
O9 Cu1 O11 C33 2.0(11) 2_665 .
O9 Cu1 O13 C41 82.9(5) 2_665 .
O9 Cu1 O101 C103 116.5(5) 2_665 .
O10 C8 O9 Cu1 8.5(8) . 2_665
O10 Cu2 O12 C33 -3.3(12) 2_665 .
O10 Cu2 O14 C41 -80.5(4) 2_665 .
O10 Cu2 O105 C115 138.0(18) 2_665 .
O10 Cu2 O195 C115 134.7(7) 2_665 .
O11 C33 C34 C35 4.1(8) . .
O11 C33 C34 C39 -173.5(5) . .
O11 C33 O12 Cu2 1.4(8) . .
O11 Cu1 Cu2 O10 177.22(17) . 2_665
O11 Cu1 Cu2 O12 -1.97(18) . .
O11 Cu1 Cu2 O14 88.42(18) . .
O11 Cu1 Cu2 O16 -92.31(17) . 2_665
O11 Cu1 Cu2 O105 -58(3) . .
O11 Cu1 O13 C41 -84.7(5) . .
O11 Cu1 O101 C103 -63.4(5) . .
O12 C33 C34 C35 -174.4(6) . .
O12 C33 C34 C39 8.0(8) . .
O12 C33 O11 Cu1 -4.1(8) . .
O12 Cu2 O14 C41 89.1(4) . .
O12 Cu2 O105 C115 -40.7(19) . .
O12 Cu2 O195 C115 -45.2(7) . .
O13 C41 C42 C43 -5.3(9) . .
O13 C41 C42 C47 172.9(5) . .
O13 C41 O14 Cu2 -7.1(8) . .
O13 Cu1 Cu2 O10 86.99(18) . 2_665
O13 Cu1 Cu2 O12 -92.20(19) . .
O13 Cu1 Cu2 O14 -1.81(18) . .
O13 Cu1 Cu2 O16 177.47(17) . 2_665
O13 Cu1 Cu2 O105 -149(3) . .
O13 Cu1 O11 C33 87.8(4) . .
O13 Cu1 O101 C103 26.6(5) . .
O14 C41 C42 C43 172.5(6) . .
O14 C41 C42 C47 -9.3(8) . .
O14 C41 O13 Cu1 4.6(9) . .
O14 Cu2 O12 C33 -83.0(4) . .
O14 Cu2 O105 C115 -129.9(18) . .
O14 Cu2 O195 C115 -135.4(7) . .
O15 C49 C50 C51 12.0(8) . .
O15 C49 C50 C55 -166.4(5) . .
O15 C49 O16 Cu2 6.0(8) . 2_665
O15 Cu1 Cu2 O10 -92.91(17) 2_665 2_665
O15 Cu1 Cu2 O12 87.90(18) 2_665 .
O15 Cu1 Cu2 O14 178.29(18) 2_665 .
O15 Cu1 Cu2 O16 -2.43(17) 2_665 2_665
O15 Cu1 Cu2 O105 31(3) 2_665 .
O15 Cu1 O11 C33 -82.7(4) 2_665 .
O15 Cu1 O101 C103 -153.4(5) 2_665 .
O16 C49 C50 C51 -166.7(6) . .
O16 C49 C50 C55 15.0(8) . .
O16 C49 O15 Cu1 -2.5(8) . 2_665
O16 Cu2 O12 C33 83.3(4) 2_665 .
O16 Cu2 O14 C41 1.7(10) 2_665 .
O16 Cu2 O105 C115 49.0(19) 2_665 .
O16 Cu2 O195 C115 44.4(8) 2_665 .
O17 C40 O18 Cu10 -5.7(9) . .
O17 Cu9 Cu10 O18 -0.9(2) . .
O17 Cu9 Cu10 O20 178.73(19) . .
O17 Cu9 Cu10 O22 -91.49(19) . .
O17 Cu9 Cu10 O24 88.1(2) . .
O17 Cu9 O19 C16 12.2(17) . .
O17 Cu9 O21 C57 87.6(6) . .
O17 Cu9 O23 C65 -78.5(4) . .
O18 C40 O17 Cu9 4.6(9) . .
O18 Cu10 O20 C16 8.0(12) . .
O18 Cu10 O22 C57 -85.4(5) . .
O18 Cu10 O24 C65 85.1(5) . .
O18 Cu10 O111 C133 -136.7(7) . .
O19 C16 O20 Cu10 -8.3(10) . .
O19 Cu9 Cu10 O18 177.2(2) . .
O19 Cu9 Cu10 O20 -3.2(2) . .
O19 Cu9 Cu10 O22 86.6(2) . .
O19 Cu9 Cu10 O24 -93.8(2) . .
O19 Cu9 O17 C40 -12.3(15) . .
O19 Cu9 O21 C57 -82.8(6) . .
O19 Cu9 O23 C65 91.5(5) . .
O20 C16 O19 Cu9 3.5(10) . .
O20 Cu10 O18 C40 2.0(12) . .
O20 Cu10 O22 C57 80.5(5) . .
O20 Cu10 O24 C65 -80.9(5) . .
O20 Cu10 O111 C133 42.3(7) . .
O21 C57 C58 C59 6.9(11) . .
O21 C57 C58 C63 -172.1(6) . .
O21 C57 O22 Cu10 4.2(10) . .
O21 Cu9 Cu10 O18 89.1(2) . .
O21 Cu9 Cu10 O20 -91.3(2) . .
O21 Cu9 Cu10 O22 -1.5(2) . .
O21 Cu9 Cu10 O24 178.2(2) . .
O21 Cu9 O17 C40 -84.4(5) . .
O21 Cu9 O19 C16 84.4(6) . .
O21 Cu9 O23 C65 5.8(10) . .
O22 C57 C58 C59 -172.4(7) . .
O22 C57 C58 C63 8.7(10) . .
O22 C57 O21 Cu9 -6.3(10) . .
O22 Cu10 O18 C40 87.8(5) . .
O22 Cu10 O20 C16 -78.1(5) . .
O22 Cu10 O111 C133 -46.6(7) . .
O23 C65 C66 C67 6.3(8) . .
O23 C65 C66 C71 -171.8(5) . .
O23 C65 O24 Cu10 3.8(8) . .
O23 Cu9 Cu10 O18 -91.1(2) . .
O23 Cu9 Cu10 O20 88.52(19) . .
O23 Cu9 Cu10 O22 178.29(19) . .
O23 Cu9 Cu10 O24 -2.08(19) . .
O23 Cu9 O17 C40 80.6(5) . .
O23 Cu9 O19 C16 -80.5(6) . .
O23 Cu9 O21 C57 3.3(12) . .
O24 C65 C66 C67 -174.0(5) . .
O24 C65 C66 C71 7.9(7) . .
O24 C65 O23 Cu9 -6.8(8) . .
O24 Cu10 O18 C40 -82.9(5) . .
O24 Cu10 O20 C16 92.7(5) . .
O24 Cu10 O111 C133 132.6(7) . .
O25 C32 O26 Cu8 7.7(7) . .
O25 Cu7 Cu8 O26 5.24(16) . .
O25 Cu7 Cu8 O28 -174.46(16) . .
O25 Cu7 Cu8 O30 -83.82(16) . .
O25 Cu7 Cu8 O32 95.67(16) . .
O25 Cu7 Cu8 O117 133.0(7) . .
O25 Cu7 O27 C73 -6.5(9) . .
O25 Cu7 O29 C64 69.3(4) . .
O25 Cu7 O31 C81 -88.2(3) . .
O25 Cu7 O106 C118 53.3(4) . .
O26 C32 O25 Cu7 -0.8(7) . .
O26 Cu8 O30 C64 -96.2(4) . .
O26 Cu8 O32 C81 86.4(4) . .
O26 Cu8 O197 C160 126.4(5) . .
O27 C73 C74 C75 4.2(7) . .
O27 C73 C74 C79 -173.5(4) . .
O27 C73 O28 Cu8 10.1(8) . .
O27 Cu7 Cu8 O26 -174.27(17) . .
O27 Cu7 Cu8 O28 6.03(17) . .
O27 Cu7 Cu8 O30 96.67(17) . .
O27 Cu7 Cu8 O32 -83.84(16) . .
O27 Cu7 Cu8 O117 -46.5(7) . .
O27 Cu7 O25 C32 -2.2(9) . .
O27 Cu7 O29 C64 -96.7(4) . .
O27 Cu7 O31 C81 77.9(3) . .
O27 Cu7 O106 C118 -125.4(4) . .
O28 C73 C74 C75 -174.8(4) . .
O28 C73 C74 C79 7.5(7) . .
O28 C73 O27 Cu7 -1.6(7) . .
O28 Cu8 O30 C64 74.5(4) . .
O28 Cu8 O32 C81 -84.2(4) . .
O28 Cu8 O197 C160 -54.6(6) . .
O29 C64 O30 Cu8 2.5(7) . .
O29 Cu7 Cu8 O26 96.78(17) . .
O29 Cu7 Cu8 O28 -82.92(16) . .
O29 Cu7 Cu8 O30 7.72(16) . .
O29 Cu7 Cu8 O32 -172.79(16) . .
O29 Cu7 Cu8 O117 -135.4(7) . .
O29 Cu7 O25 C32 -87.1(4) . .
O29 Cu7 O27 C73 78.5(4) . .
O29 Cu7 O106 C118 -37.0(4) . .
O30 C64 O29 Cu7 8.4(8) . .
O30 Cu8 O26 C32 76.8(4) . .
O30 Cu8 O28 C73 -94.6(4) . .
O30 Cu8 O32 C81 0.2(9) . .
O30 Cu8 O197 C160 -144.6(5) . .
O31 C81 C82 C83 -0.4(8) . .
O31 C81 C82 C87 176.0(4) . .
O31 C81 O32 Cu8 -4.2(7) . .
O31 Cu7 Cu8 O26 -86.18(15) . .
O31 Cu7 Cu8 O28 94.12(15) . .
O31 Cu7 Cu8 O30 -175.25(14) . .
O31 Cu7 Cu8 O32 4.24(14) . .
O31 Cu7 Cu8 O117 41.6(7) . .
O31 Cu7 O25 C32 83.3(4) . .
O31 Cu7 O27 C73 -92.4(4) . .
O31 Cu7 O106 C118 144.6(4) . .
O32 C81 C82 C83 -179.6(5) . .
O32 C81 C82 C87 -3.2(7) . .
O32 C81 O31 Cu7 9.7(6) . .
O32 Cu8 O26 C32 -88.6(4) . .
O32 Cu8 O28 C73 70.7(4) . .
O32 Cu8 O30 C64 -9.8(9) . .
O32 Cu8 O197 C160 34.6(6) . .
O33 C88 O34 Cu6 4.4(9) . .
O33 Cu5 Cu6 O34 1.40(19) . .
O33 Cu5 Cu6 O36 -178.85(18) . 2_665
O33 Cu5 Cu6 O38 -88.33(18) . .
O33 Cu5 Cu6 O40 92.27(19) . .
O33 Cu5 Cu6 O123 -37.3(11) . .
O33 Cu5 O37 C89 84.9(4) . .
O33 Cu5 O39 C56 -91.6(5) . .
O33 Cu5 O114 C142 -168.6(7) . .
O34 C88 O33 Cu5 -2.3(8) . .
O34 Cu6 O38 C89 -81.8(4) . .
O34 Cu6 O40 C56 79.4(4) . .
O34 Cu6 O113 O12W 133.5(10) . 2_665
O34 Cu6 O113 O123 -41.0(9) . .
O34 Cu6 O113 C139 -62.8(10) . .
O34 Cu6 O123 N14 -44.9(9) . .
O34 Cu6 O123 O113 140.6(9) . .
O34 Cu6 O123 C139 -120(3) . .
O35 C72 O36 Cu6 -2.4(7) . 2_665
O35 Cu5 Cu6 O34 -178.69(18) 2_665 .
O35 Cu5 Cu6 O36 1.06(17) 2_665 2_665
O35 Cu5 Cu6 O38 91.58(17) 2_665 .
O35 Cu5 Cu6 O40 -87.82(17) 2_665 .
O35 Cu5 Cu6 O123 142.6(11) 2_665 .
O35 Cu5 O33 C88 -0.6(12) 2_665 .
O35 Cu5 O37 C89 -83.9(4) 2_665 .
O35 Cu5 O39 C56 77.2(5) 2_665 .
O35 Cu5 O114 C142 11.0(7) 2_665 .
O36 C72 O35 Cu5 1.0(8) . 2_665
O36 Cu6 O34 C88 -4.5(12) 2_665 .
O36 Cu6 O38 C89 86.3(4) 2_665 .
O36 Cu6 O40 C56 -88.8(4) 2_665 .
O36 Cu6 O113 O12W -45.1(10) 2_665 2_665
O36 Cu6 O113 O123 140.5(9) 2_665 .
O36 Cu6 O113 C139 118.7(10) 2_665 .
O36 Cu6 O123 N14 133.7(9) 2_665 .
O36 Cu6 O123 O113 -40.8(9) 2_665 .
O36 Cu6 O123 C139 58(3) 2_665 .
O37 C89 C90 C91 -6.5(8) . .
O37 C89 C90 C95 170.7(5) . .
O37 C89 O38 Cu6 -1.6(8) . .
O37 Cu5 Cu6 O34 90.50(17) . .
O37 Cu5 Cu6 O36 -89.75(17) . 2_665
O37 Cu5 Cu6 O38 0.78(17) . .
O37 Cu5 Cu6 O40 -178.63(17) . .
O37 Cu5 Cu6 O123 51.8(11) . .
O37 Cu5 O33 C88 -84.3(5) . .
O37 Cu5 O39 C56 -12.3(12) . .
O37 Cu5 O114 C142 101.4(7) . .
O38 C89 C90 C91 172.9(5) . .
O38 C89 C90 C95 -9.8(7) . .
O38 C89 O37 Cu5 2.7(8) . .
O38 Cu6 O34 C88 81.0(5) . .
O38 Cu6 O40 C56 -5.4(12) . .
O38 Cu6 O113 O12W -134.7(10) . 2_665
O38 Cu6 O113 O123 50.9(9) . .
O38 Cu6 O113 C139 29.1(10) . .
O38 Cu6 O123 N14 44.0(9) . .
O38 Cu6 O123 O113 -130.4(9) . .
O38 Cu6 O123 C139 -31(3) . .
O39 C56 O40 Cu6 -0.6(8) . .
O39 Cu5 Cu6 O34 -87.90(19) . .
O39 Cu5 Cu6 O36 91.85(18) . 2_665
O39 Cu5 Cu6 O38 -177.63(18) . .
O39 Cu5 Cu6 O40 2.97(18) . .
O39 Cu5 Cu6 O123 -126.6(11) . .
O39 Cu5 O33 C88 83.7(5) . .
O39 Cu5 O37 C89 5.6(11) . .
O39 Cu5 O114 C142 -79.2(7) . .
O40 C56 O39 Cu5 4.7(8) . .
O40 Cu6 O34 C88 -87.9(5) . .
O40 Cu6 O38 C89 3.1(11) . .
O40 Cu6 O113 O12W 43.5(10) . 2_665
O40 Cu6 O113 O123 -130.9(9) . .
O40 Cu6 O113 C139 -152.8(10) . .
O40 Cu6 O123 N14 -134.6(9) . .
O40 Cu6 O123 O113 50.9(9) . .
O40 Cu6 O123 C139 150(3) . .
O41 C80 O42 Cu4 -6.3(6) . .
O41 Cu3 Cu4 O42 -4.27(14) . .
O41 Cu3 Cu4 O44 174.87(15) . .
O41 Cu3 Cu4 O46 -95.02(15) . .
O41 Cu3 Cu4 O48 84.51(15) . .
O41 Cu3 Cu4 O112 -152.9(8) . .
O41 Cu3 O45 C48 89.9(4) . .
O41 Cu3 O47 C96 -72.3(3) . .
O41 Cu3 O104 C112 26.0(4) . .
O42 C80 O41 Cu3 0.6(7) . .
O42 Cu4 O44 C24 10.4(9) . .
O42 Cu4 O46 C48 -86.5(4) . .
O42 Cu4 O48 C96 94.2(4) . .
O42 Cu4 O112 C136 -134.6(6) . .
O43 C24 O44 Cu4 -4.9(7) . .
O43 Cu3 Cu4 O42 175.63(15) . .
O43 Cu3 Cu4 O44 -5.23(16) . .
O43 Cu3 Cu4 O46 84.88(16) . .
O43 Cu3 Cu4 O48 -95.59(15) . .
O43 Cu3 Cu4 O112 27.0(8) . .
O43 Cu3 O45 C48 -81.1(4) . .
O43 Cu3 O47 C96 98.8(3) . .
O43 Cu3 O104 C112 -154.7(4) . .
O44 C24 O43 Cu3 -2.5(7) . .
O44 Cu4 O42 C80 3.1(8) . .
O44 Cu4 O46 C48 79.2(4) . .
O44 Cu4 O48 C96 -71.7(4) . .
O44 Cu4 O112 C136 44.8(6) . .
O45 C48 O46 Cu4 6.5(8) . .
O45 Cu3 Cu4 O42 86.92(16) . .
O45 Cu3 Cu4 O44 -93.94(16) . .
O45 Cu3 Cu4 O46 -3.83(16) . .
O45 Cu3 Cu4 O48 175.70(16) . .
O45 Cu3 Cu4 O112 -61.7(8) . .
O45 Cu3 O41 C80 -81.1(4) . .
O45 Cu3 O43 C24 90.5(4) . .
O45 Cu3 O47 C96 19.3(8) . .
O45 Cu3 O104 C112 -64.2(4) . .
O46 C48 O45 Cu3 -11.5(8) . .
O46 Cu4 O42 C80 90.1(3) . .
O46 Cu4 O44 C24 -76.8(4) . .
O46 Cu4 O112 C136 -44.1(6) . .
O47 C96 O48 Cu4 -2.7(6) . .
O47 Cu3 Cu4 O42 -95.53(14) . .
O47 Cu3 Cu4 O44 83.60(15) . .
O47 Cu3 Cu4 O46 173.71(14) . .
O47 Cu3 Cu4 O48 -6.75(14) . .
O47 Cu3 Cu4 O112 115.9(8) . .
O47 Cu3 O41 C80 84.9(4) . .
O47 Cu3 O43 C24 -75.8(4) . .
O47 Cu3 O45 C48 -1.6(9) . .
O47 Cu3 O104 C112 116.0(4) . .
O48 C96 O47 Cu3 -6.8(6) . .
O48 Cu4 O42 C80 -80.2(3) . .
O48 Cu4 O44 C24 93.5(4) . .
O48 Cu4 O112 C136 134.8(6) . .
O2WA Cu12 O2 C1 -173.4(4) . .
O2WA Cu12 O4 C9 165.4(4) . .
O2WA Cu12 O8 C25 -175.4(5) . .
O2WA Cu12 O2WB C197 179.3(16) . 2_665
O2WB Cu12 O2 C1 172.6(4) . .
O2WB Cu12 O4 C9 178.9(4) . .
O2WB Cu12 O8 C25 166.3(5) . .
O2WB C197 C138 N13A 166(7) 2_665 .
O2WB C197 C138 N13B 174(8) 2_665 .
O10W Cu9 O17 C40 179.5(5) . .
O10W Cu9 O19 C16 -179.7(6) . .
O10W Cu9 O21 C57 -179.2(5) . .
O10W Cu9 O23 C65 -171.7(4) . .
O12W O113 O123 Cu6 -156(7) 2_665 .
O12W O113 O123 N14 47(11) 2_665 .
O12W O113 O123 C139 58(7) 2_665 .
O12W O113 C139 N14 -162.4(18) 2_665 .
O12W O113 C139 O123 -166(2) 2_665 .
O12W O113 C139 C151 -129(3) 2_665 .
O13W C134 C195 N12 67(5) . .
C101 N1 C100 O100 -10(3) . .
C102 N1 C100 O100 175.9(17) . .
O101 Cu1 O11 C33 -178.5(4) . .
O101 Cu1 O13 C41 -179.7(5) . .
C104 N2 C103 O101 1.2(10) . .
C105 N2 C103 O101 -176.2(7) . .
O102 Cu11 O1 C1 179.1(3) . .
O102 Cu11 O3 C9 -178.3(4) . .
O102 Cu11 O7 C25 173.0(5) . .
C107 N3 C106 O102 -2.7(15) . .
C108 N3 C106 O102 176.0(12) . .
C110 N4 C109 O103 0.1(14) . .
C111 N4 C109 O103 -175.1(9) . .
O104 Cu3 Cu4 O42 -35.3(6) . .
O104 Cu3 Cu4 O44 143.8(6) . .
O104 Cu3 Cu4 O46 -126.1(6) . .
O104 Cu3 Cu4 O48 53.5(6) . .
O104 Cu3 Cu4 O112 176.1(9) . .
O104 Cu3 O41 C80 178.0(4) . .
O104 Cu3 O43 C24 -168.7(3) . .
O104 Cu3 O45 C48 179.3(4) . .
O104 Cu3 O47 C96 -161.6(4) . .
C113 N5 C112 O104 179.3(6) . .
C114 N5 C112 O104 1.1(9) . .
N6A C116 C186 O8WA -104(7) . 2_665
N6A C116 C186 N6C 0(5) . .
N6A C196 C117 O12W 70(6) . .
N6A C196 C117 N6B -10(2) . .
N6B C116 C186 O8WA -89(6) . 2_665
N6B C116 C186 N6C 15(4) . .
N6B C196 C117 O12W 80(6) . .
N6B C196 C117 N6A 10(3) . .
N6C C116 C186 O8WA -104(6) . 2_665
O105 Cu2 O12 C33 169.8(8) . .
O105 Cu2 O14 C41 177.0(8) . .
O105 Cu2 O195 C115 15(7) . .
O195 Cu2 O12 C33 176.4(5) . .
O195 Cu2 O14 C41 -179.0(5) . .
O195 Cu2 O105 C115 -161(9) . .
C115 N6A C116 N6B -85(6) . .
C115 N6A C116 N6C 29(5) . .
C115 N6A C116 C186 28(9) . .
C115 N6A C196 N6B 53(4) . .
C115 N6A C196 C117 -161(4) . .
C115 N6A C117 O12W -139(5) . .
C115 N6A C117 N6B 46(3) . .
C115 N6A C117 C196 24(5) . .
C115 N6B C116 N6A 71(4) . .
C115 N6B C116 N6C 12(3) . .
C115 N6B C116 C186 -2(5) . .
C115 N6B C196 N6A -104(6) . .
C115 N6B C196 C117 -134(3) . .
C115 N6B C117 O12W -82(4) . .
C115 N6B C117 N6A -76(5) . .
C115 N6B C117 C196 79(4) . .
C115 N6C C116 N6A -27(4) . .
C115 N6C C116 N6B -12(3) . .
C115 N6C C116 C186 153(4) . .
C115 N6C C186 O8WA 59(11) . 2_665
C115 N6C C186 C116 -82(9) . .
C116 N6A C115 N6B 126(10) . .
C116 N6A C115 N6C -31(6) . .
C116 N6A C115 O105 14(8) . .
C116 N6A C115 O195 20(8) . .
C116 N6A C196 N6B -98(12) . .
C116 N6A C196 C117 48(7) . .
C116 N6A C117 O12W 45(5) . .
C116 N6A C117 N6B -130(9) . .
C116 N6A C117 C196 -152(6) . .
C116 N6B C115 N6A -32(5) . .
C116 N6B C115 N6C -12(3) . .
C116 N6B C115 O105 58(4) . .
C116 N6B C115 O195 62(3) . .
C116 N6B C196 N6A 41(6) . .
C116 N6B C196 C117 11(5) . .
C116 N6B C117 O12W 27(3) . .
C116 N6B C117 N6A 32(5) . .
C116 N6B C117 C196 -173(3) . .
C116 N6C C115 N6A 26(4) . .
C116 N6C C115 N6B 16(4) . .
C116 N6C C115 O105 -119(4) . .
C116 N6C C115 O195 -115(3) . .
C116 N6C C186 O8WA 141(6) . 2_665
C186 N6C C115 N6A 96(10) . .
C186 N6C C115 N6B 86(9) . .
C186 N6C C115 O105 -49(9) . .
C186 N6C C115 O195 -45(9) . .
C186 N6C C116 N6A -180(5) . .
C186 N6C C116 N6B -165(4) . .
C196 N6A C115 N6B -35(3) . .
C196 N6A C115 N6C 168(4) . .
C196 N6A C115 O105 -146(2) . .
C196 N6A C115 O195 -140.7(14) . .
C196 N6A C116 N6B 61(9) . .
C196 N6A C116 N6C 174(9) . .
C196 N6A C116 C186 174(6) . .
C196 N6A C117 O12W -163(2) . .
C196 N6A C117 N6B 22(5) . .
C196 N6B C115 N6A 125(6) . .
C196 N6B C115 N6C 145(3) . .
C196 N6B C115 O105 -145(3) . .
C196 N6B C115 O195 -140.5(19) . .
C196 N6B C116 N6A -78(6) . .
C196 N6B C116 N6C -136(4) . .
C196 N6B C116 C186 -151(4) . .
C196 N6B C117 O12W -160(2) . .
C196 N6B C117 N6A -155(5) . .
C117 N6A C115 N6B -50(3) . .
C117 N6A C115 N6C 153(7) . .
C117 N6A C115 O105 -161(4) . .
C117 N6A C115 O195 -156(3) . .
C117 N6A C116 N6B 91(6) . .
C117 N6A C116 N6C -155(6) . .
C117 N6A C116 C186 -155(5) . .
C117 N6A C196 N6B -146(7) . .
C117 N6B C115 N6A 74(5) . .
C117 N6B C115 N6C 94(4) . .
C117 N6B C115 O105 163(3) . .
C117 N6B C115 O195 168(2) . .
C117 N6B C116 N6A -70(4) . .
C117 N6B C116 N6C -128(3) . .
C117 N6B C116 C186 -143(5) . .
C117 N6B C196 N6A 30(6) . .
O106 Cu7 Cu8 O26 47.1(5) . .
O106 Cu7 Cu8 O28 -132.6(5) . .
O106 Cu7 Cu8 O30 -42.0(5) . .
O106 Cu7 Cu8 O32 137.5(5) . .
O106 Cu7 Cu8 O117 174.9(8) . .
O106 Cu7 O25 C32 -176.8(4) . .
O106 Cu7 O27 C73 168.0(4) . .
O106 Cu7 O29 C64 160.9(4) . .
O106 Cu7 O31 C81 -179.9(3) . .
C119 N7 C118 O106 -172.6(6) . .
C120 N7 C118 O106 2.1(9) . .
C121 N8 C123 O107 -7(3) . .
C122 N8 C123 O107 177(2) . .
C124 N9 C125 O108 -1(4) . .
C126 N9 C125 O108 180(2) . .
C128 N10 C127 O109 163(4) . .
C128 N10 C127 O199 -7(4) . .
C129 N10 C127 O109 -14(5) . .
C129 N10 C127 O199 176(2) . .
C131 N11 C130 O110 177.4(11) . .
C132 N11 C130 O110 -24(2) . .
C192 N11 C130 O110 39(3) . .
O111 Cu10 O18 C40 177.8(5) . .
O111 Cu10 O20 C16 -168.0(5) . .
O111 Cu10 O22 C57 172.4(5) . .
O111 Cu10 O24 C65 -172.8(5) . .
C133 N12 C134 O13W -81(2) . .
C133 N12 C134 C195 75(3) . .
C133 N12 C195 C134 -132.5(17) . .
C134 N12 C133 O111 165.4(16) . .
C135 N12 C133 O111 -15(3) . .
C135 N12 C134 O13W 100(2) . .
C135 N12 C134 C195 -104(3) . .
C135 N12 C195 C134 96(2) . .
C195 N12 C133 O111 -145.0(17) . .
C195 N12 C134 O13W -156(2) . .
N13B C197 C138 N13A -8(5) . .
O112 Cu4 O42 C80 -179.3(3) . .
O112 Cu4 O44 C24 -167.3(4) . .
O112 Cu4 O46 C48 171.2(4) . .
O112 Cu4 O48 C96 -163.6(4) . .
C136 N13A C138 N13B -39(5) . .
C136 N13A C138 C197 -29(10) . .
C136 N13B C197 O2WB -88(3) . 2_665
C136 N13B C197 C138 89(3) . .
C136 N13B C138 N13A 38(5) . .
C136 N13B C138 C197 -132(2) . .
C137 N13B C136 N13A 125(6) . .
C137 N13B C136 O112 -7(3) . .
C137 N13B C197 O2WB 60(3) . 2_665
C137 N13B C197 C138 -123(2) . .
C137 N13B C138 N13A -123(6) . .
C137 N13B C138 C197 67(3) . .
C197 N13B C136 N13A -94(6) . .
C197 N13B C136 O112 135(2) . .
C197 N13B C138 N13A 170(6) . .
C138 N13A C136 N13B 42(6) . .
C138 N13A C136 O112 136(6) . .
C138 N13B C136 N13A -36(6) . .
C138 N13B C136 O112 -167.5(17) . .
C138 N13B C197 O2WB -177(4) . 2_665
N14 O123 C139 O113 177.3(14) . .
N14 O123 C139 C151 12.3(14) . .
N14 C139 C151 C140 -47(2) . .
N14 C139 C151 N18 94(3) . .
N14 C139 C151 C161 143(2) . .
N14 C139 C151 C162 -42(5) . .
N14 C140 C151 C139 31.0(13) . .
N14 C140 C151 N18 -126.2(17) . .
N14 C140 C151 C161 -167(4) . .
N14 C140 C151 C162 -147(3) . .
N14 C140 N18 C151 43.5(16) . .
N14 C140 C162 C151 52(4) . .
N14 C140 C162 C160 -2(6) . .
N14 C151 N18 C140 -86(2) . .
N14 C151 C162 C140 -39(3) . .
N14 C151 C162 C160 93(2) . .
O113 Cu6 O34 C88 -177.4(5) . .
O113 Cu6 O38 C89 173.5(5) . .
O113 Cu6 O40 C56 -176.0(5) . .
O113 Cu6 O123 N14 174.5(15) . .
O113 Cu6 O123 C139 99(3) . .
O113 O12W C117 N6A -121(4) 2_665 .
O113 O12W C117 N6B -119(3) 2_665 .
O113 O12W C117 C196 170(5) 2_665 .
O113 O123 C139 N14 -177.3(14) . .
O113 O123 C139 C151 -165.0(14) . .
O113 C139 C151 N14 -45(4) . .
O113 C139 C151 C140 -92(4) . .
O113 C139 C151 N18 50(5) . .
O113 C139 C151 C161 99(4) . .
O113 C139 C151 C162 -87(6) . .
O123 Cu6 O34 C88 169.0(5) . .
O123 Cu6 O38 C89 -170.3(5) . .
O123 Cu6 O40 C56 167.8(5) . .
O123 Cu6 O113 O12W 174.4(16) . 2_665
O123 Cu6 O113 C139 -21.8(11) . .
O123 N14 C139 O113 -2.0(10) . .
O123 N14 C139 C151 -164.2(18) . .
O123 N14 C140 C151 -58(4) . .
O123 N14 C140 N18 -98(4) . .
O123 N14 C140 C162 -122(5) . .
O123 N14 C151 C139 10.3(12) . .
O123 N14 C151 C140 151(2) . .
O123 N14 C151 N18 -120(2) . .
O123 N14 C151 C161 -38(3) . .
O123 N14 C151 C162 175(2) . .
O123 O113 C139 N14 3.1(16) . .
O123 O113 C139 C151 36(3) . .
O123 C139 C151 N14 -18(2) . .
O123 C139 C151 C140 -65(3) . .
O123 C139 C151 N18 76(3) . .
O123 C139 C151 C161 125(2) . .
O123 C139 C151 C162 -61(6) . .
C139 N14 O123 Cu6 -144.2(17) . .
C139 N14 O123 O113 11(6) . .
C139 N14 C140 C151 -47(2) . .
C139 N14 C140 N18 -87.1(19) . .
C139 N14 C140 C162 -111(5) . .
C139 N14 C151 C140 141(2) . .
C139 N14 C151 N18 -130(2) . .
C139 N14 C151 C161 -48(2) . .
C139 N14 C151 C162 165(2) . .
C139 O113 O123 Cu6 146.3(16) . .
C139 O113 O123 N14 -11(6) . .
C139 C151 N18 C140 -147(3) . .
C139 C151 C162 C140 -6(6) . .
C139 C151 C162 C160 126(5) . .
C140 N14 O123 Cu6 -126(3) . .
C140 N14 O123 O113 29(9) . .
C140 N14 O123 C139 18(4) . .
C140 N14 C139 O113 -172.3(16) . .
C140 N14 C139 O123 -170(2) . .
C140 N14 C139 C151 25.4(13) . .
C140 N14 C151 C139 -141(2) . .
C140 N14 C151 N18 89(3) . .
C140 N14 C151 C161 171(3) . .
C140 N14 C151 C162 24(2) . .
C140 C151 C162 C160 132(3) . .
C141 N14 O123 Cu6 68(6) . .
C141 N14 O123 O113 -136(9) . .
C141 N14 O123 C139 -147(6) . .
C141 N14 C139 O113 35(7) . .
C141 N14 C139 O123 37(7) . .
C141 N14 C139 C151 -127(7) . .
C141 N14 C140 C151 105(7) . .
C141 N14 C140 N18 65(7) . .
C141 N14 C140 C162 41(9) . .
C141 N14 C151 C139 124(5) . .
C141 N14 C151 C140 -95(5) . .
C141 N14 C151 N18 -6(5) . .
C141 N14 C151 C161 76(5) . .
C141 N14 C151 C162 -71(5) . .
C151 N14 O123 Cu6 -163.4(16) . .
C151 N14 O123 O113 -8(7) . .
C151 N14 O123 C139 -19(2) . .
C151 N14 C139 O113 162.2(16) . .
C151 N14 C139 O123 164.2(18) . .
C151 N14 C140 N18 -40.1(16) . .
C151 N14 C140 C162 -64(5) . .
C151 C140 C162 C160 -54(3) . .
O114 Cu5 O33 C88 177.3(5) . .
O114 Cu5 O37 C89 -177.0(4) . .
O114 Cu5 O39 C56 170.4(5) . .
C143 N15 C142 O114 -4(2) . .
C144 N15 C142 O114 171.4(14) . .
C145 N16 C146 O115 -21(2) . .
C146 N16 C145 O185 5(2) . .
C147 N16 C145 O185 -178.5(15) . .
C147 N16 C146 O115 162.7(15) . .
C149 N17 C148 O116 179.1(15) . .
C150 N17 C148 O116 3(3) . .
N18 C140 C151 N14 126.2(17) . .
N18 C140 C151 C139 157(2) . .
N18 C140 C151 C161 -41(3) . .
N18 C140 C151 C162 -20(3) . .
N18 C140 C162 C151 20(3) . .
N18 C140 C162 C160 -33.0(13) . .
N18 C151 C162 C140 -154(4) . .
N18 C151 C162 C160 -22.8(10) . .
O117 Cu8 O26 C32 -175.6(4) . .
O117 Cu8 O28 C73 157.8(5) . .
O117 Cu8 O30 C64 162.5(4) . .
O117 Cu8 O32 C81 -172.4(4) . .
O117 Cu8 O197 C160 20.3(11) . .
O197 Cu8 O26 C32 167.9(5) . .
O197 Cu8 O28 C73 174.1(5) . .
O197 Cu8 O30 C64 167.0(5) . .
O197 Cu8 O32 C81 -176.5(5) . .
O197 C160 C162 C140 133(3) . .
O197 C160 C162 C151 104(2) . .
C161 C151 N18 C140 156(2) . .
C161 C151 C162 C140 168(3) . .
C161 C151 C162 C160 -60.3(16) . .
C162 C140 C151 N14 147(3) . .
C162 C140 C151 C139 178(2) . .
C162 C140 C151 N18 20(3) . .
C162 C140 C151 C161 -21(5) . .
C162 C140 N18 C151 -154(4) . .
C162 C151 N18 C140 16(2) . .

loop_
_platon_squeeze_void_nr
_platon_squeeze_void_average_x
_platon_squeeze_void_average_y
_platon_squeeze_void_average_z
_platon_squeeze_void_volume
_platon_squeeze_void_count_electrons
_platon_squeeze_void_content
1 0.000 0.000 0.000 2823 520 'DMF and water of crystallisation'
